data_4084581
loop_
_publ_author_name
'Sasamori, Takahiro'
'Suzuki, Yuko'
'Tokitoh, Norihiro'

_publ_section_title
;
 Isolation and Structural Characterization of a Lewis Base-Free
 Monolithioferrocene
;
_journal_issue 22
_journal_name_full Organometallics
_journal_page_first 6696
_journal_paper_doi 10.1021/om500898v
_journal_volume 33
_journal_year 2014
_chemical_formula_moiety ' C76 H98 Fe2 Li2, 0.25(C12 H12) '
_chemical_formula_sum 'C79 H101 Fe2 Li2'
_chemical_formula_weight 1176.18
_chemical_name_systematic
; 
 ? 
;
_space_group_IT_number 2
_symmetry_cell_setting triclinic
_symmetry_Int_Tables_number 2
_symmetry_space_group_name_Hall '-P 1'
_symmetry_space_group_name_H-M 'P -1'
_atom_sites_solution_hydrogens geom
_atom_sites_solution_primary direct
_atom_sites_solution_secondary difmap
_audit_creation_method SHELXL-97
_cell_angle_alpha 94.1096(12)
_cell_angle_beta 91.3739(7)
_cell_angle_gamma 101.6534(8)
_cell_formula_units_Z 2
_cell_length_a 10.7563(2)
_cell_length_b 15.8931(2)
_cell_length_c 20.4481(4)
_cell_measurement_temperature 103(2)
_cell_measurement_theta_max 26.5
_cell_measurement_theta_min 1.0
_cell_volume 3412.12(10)
_computing_cell_refinement HKL2000
_computing_data_collection CrystalClear
_computing_data_reduction HKL2000
_computing_molecular_graphics 'Yadokari-XG 2011 (Wakita Nemoto et al., 2011)'
_computing_publication_material 'Yadokari-XG 2011 (Wakita,Nemoto et al., 2011)'
_computing_structure_refinement 'SHELXL-97 (Sheldrick, 1997)'
_computing_structure_solution SIR2004
_diffrn_ambient_temperature 103(2)
_diffrn_detector_area_resol_mean 28.5714
_diffrn_measured_fraction_theta_full 0.994
_diffrn_measured_fraction_theta_max 0.994
_diffrn_measurement_device_type 'Rigaku Saturn'
_diffrn_measurement_method \w
_diffrn_radiation_monochromator graphite
_diffrn_radiation_source 'fine-focus sealed tube'
_diffrn_radiation_type MoK\a
_diffrn_radiation_wavelength 0.71075
_diffrn_reflns_av_R_equivalents 0.0317
_diffrn_reflns_av_sigmaI/netI 0.0252
_diffrn_reflns_limit_h_max 13
_diffrn_reflns_limit_h_min -13
_diffrn_reflns_limit_k_max 19
_diffrn_reflns_limit_k_min -19
_diffrn_reflns_limit_l_max 25
_diffrn_reflns_limit_l_min -25
_diffrn_reflns_number 54783
_diffrn_reflns_theta_full 26.50
_diffrn_reflns_theta_max 26.50
_diffrn_reflns_theta_min 1.00
_exptl_absorpt_coefficient_mu 0.466
_exptl_absorpt_correction_T_max 0.9907
_exptl_absorpt_correction_T_min 0.9816
_exptl_absorpt_correction_type multi-scan
_exptl_absorpt_process_details
;
 MULABS - Empirical Correction for Absorption Anisotropy.
 Blessing, R. H., Acta Cryst., A51, 33-38 (1995).
;
_exptl_crystal_colour orange
_exptl_crystal_density_diffrn 1.145
_exptl_crystal_density_method 'not measured'
_exptl_crystal_description prism
_exptl_crystal_F_000 1266
_exptl_crystal_size_max 0.04
_exptl_crystal_size_mid 0.03
_exptl_crystal_size_min 0.02
_refine_diff_density_max 1.131
_refine_diff_density_min -0.498
_refine_diff_density_rms 0.054
_refine_ls_extinction_method none
_refine_ls_goodness_of_fit_ref 1.079
_refine_ls_hydrogen_treatment constr
_refine_ls_matrix_type full
_refine_ls_number_parameters 990
_refine_ls_number_reflns 14078
_refine_ls_number_restraints 222
_refine_ls_restrained_S_all 1.077
_refine_ls_R_factor_all 0.0551
_refine_ls_R_factor_gt 0.0459
_refine_ls_shift/su_max 0.001
_refine_ls_shift/su_mean 0.000
_refine_ls_structure_factor_coef Fsqd
_refine_ls_weighting_details 'calc w=1/[\s^2^(Fo^2^)+(0.0430P)^2^+3.4241P] where P=(Fo^2^+2Fc^2^)/3'
_refine_ls_weighting_scheme calc
_refine_ls_wR_factor_gt 0.1086
_refine_ls_wR_factor_ref 0.1168
_reflns_number_gt 12258
_reflns_number_total 14078
_reflns_threshold_expression >2sigma(I)
_cod_data_source_file om500898v_si_002.cif
_cod_data_source_block compound2
_cod_depositor_comments 'Adding full bibliography for 4084581--4084582.cif.'
_cod_original_sg_symbol_Hall '-P 1 '
_cod_original_sg_symbol_H-M 'P -1 '
_cod_database_code 4084581

loop_
_symmetry_equiv_pos_as_xyz
'x, y, z'
'-x, -y, -z'

loop_
_atom_site_label
_atom_site_type_symbol
_atom_site_fract_x
_atom_site_fract_y
_atom_site_fract_z
_atom_site_U_iso_or_equiv
_atom_site_adp_type
_atom_site_occupancy
_atom_site_symmetry_multiplicity
_atom_site_calc_flag
_atom_site_refinement_flags
_atom_site_disorder_assembly
_atom_site_disorder_group
Li1 Li 0.7160(3) 0.3285(2) 0.6973(2) 0.0318(8) Uani 1 1 d . . .
Li2 Li 0.6375(3) 0.1950(2) 0.74143(18) 0.0295(7) Uani 1 1 d . A .
Fe1 Fe 0.97236(3) 0.30993(2) 0.700824(18) 0.03514(10) Uani 1 1 d . A .
Fe2 Fe 0.45445(3) 0.143049(17) 0.635751(13) 0.01888(7) Uani 1 1 d . . .
C1 C 0.82098(19) 0.27010(12) 0.76390(10) 0.0235(4) Uani 1 1 d . A .
C2 C 0.90861(19) 0.21193(13) 0.76108(10) 0.0245(4) Uani 1 1 d . . .
C3 C 1.0351(2) 0.25644(14) 0.78006(13) 0.0368(5) Uani 1 1 d . A .
H1 H 1.1084 0.2318 0.7820 0.044 Uiso 1 1 calc R . .
C4 C 1.0306(2) 0.34380(15) 0.79529(15) 0.0451(7) Uani 1 1 d . . .
H2 H 1.1007 0.3887 0.8092 0.054 Uiso 1 1 calc R A .
C5 C 0.9012(2) 0.35297(13) 0.78606(12) 0.0322(5) Uani 1 1 d . A .
C6 C 0.9198(7) 0.2711(6) 0.5954(3) 0.0410(17) Uani 0.50 1 d P A 1
H156 H 0.8567 0.2263 0.5741 0.049 Uiso 0.50 1 calc PR A 1
C7 C 1.044(3) 0.2689(17) 0.6167(13) 0.047(5) Uani 0.50 1 d P A 1
H157 H 1.0724 0.2163 0.6180 0.057 Uiso 0.50 1 calc PR A 1
C8 C 1.115(3) 0.340(2) 0.6340(14) 0.035(5) Uani 0.50 1 d P A 1
H158 H 1.2038 0.3507 0.6434 0.042 Uiso 0.50 1 calc PR A 1
C9 C 1.0348(11) 0.4034(7) 0.6370(5) 0.054(3) Uani 0.50 1 d P A 1
H159 H 1.0584 0.4628 0.6514 0.064 Uiso 0.50 1 calc PR A 1
C10 C 0.9136(9) 0.3570(8) 0.6136(5) 0.055(3) Uani 0.50 1 d P A 1
H160 H 0.8392 0.3805 0.6106 0.066 Uiso 0.50 1 calc PR A 1
C11 C 0.52308(18) 0.26347(12) 0.68915(9) 0.0209(4) Uani 1 1 d . A .
C12 C 0.48255(18) 0.27312(12) 0.62301(9) 0.0206(4) Uani 1 1 d . A .
C13 C 0.35275(18) 0.23100(13) 0.60974(9) 0.0228(4) Uani 1 1 d . A .
H8 H 0.3059 0.2282 0.5694 0.027 Uiso 1 1 calc R . .
C14 C 0.30703(18) 0.19423(12) 0.66811(9) 0.0224(4) Uani 1 1 d . A .
H9 H 0.2238 0.1625 0.6741 0.027 Uiso 1 1 calc R . .
C15 C 0.41002(18) 0.21394(12) 0.71653(9) 0.0207(4) Uani 1 1 d . A .
C16 C 0.5875(3) 0.08759(15) 0.58900(15) 0.0462(7) Uani 1 1 d . A .
H10 H 0.6668 0.1173 0.5749 0.055 Uiso 1 1 calc R . .
C17 C 0.4767(3) 0.06889(15) 0.55216(12) 0.0426(6) Uani 1 1 d . A .
H11 H 0.4660 0.0839 0.5085 0.051 Uiso 1 1 calc R . .
C18 C 0.3828(2) 0.02462(14) 0.58878(12) 0.0362(5) Uani 1 1 d . A .
H12 H 0.2971 0.0034 0.5739 0.043 Uiso 1 1 calc R . .
C19 C 0.4325(3) 0.01544(14) 0.65141(12) 0.0389(6) Uani 1 1 d . A .
H13 H 0.3881 -0.0116 0.6864 0.047 Uiso 1 1 calc R . .
C20 C 0.5662(3) 0.05596(16) 0.65136(15) 0.0503(8) Uani 1 1 d . A .
H14 H 0.6274 0.0603 0.6864 0.060 Uiso 1 1 calc R . .
C21 C 0.86810(18) 0.11715(12) 0.74693(9) 0.0219(4) Uani 1 1 d . A .
C22 C 0.90438(19) 0.07230(13) 0.69207(10) 0.0249(4) Uani 1 1 d . . .
H15 H 0.9584 0.1031 0.6619 0.030 Uiso 1 1 calc R A .
C23 C 0.86345(19) -0.01674(13) 0.68012(10) 0.0254(4) Uani 1 1 d . A .
C24 C 0.78574(19) -0.06055(13) 0.72561(10) 0.0256(4) Uani 1 1 d . . .
H16 H 0.7577 -0.1212 0.7182 0.031 Uiso 1 1 calc R A .
C25 C 0.74762(19) -0.01874(13) 0.78154(10) 0.0237(4) Uani 1 1 d . A .
C26 C 0.78942(18) 0.07060(12) 0.79111(9) 0.0222(4) Uani 1 1 d . . .
H17 H 0.7637 0.1005 0.8286 0.027 Uiso 1 1 calc R A .
C27 C 0.9025(2) -0.06332(14) 0.61777(11) 0.0310(5) Uani 1 1 d . . .
C28 C 0.8475(4) -0.0303(3) 0.55700(15) 0.0535(11) Uani 0.855(5) 1 d P A 1
H18 H 0.7546 -0.0414 0.5584 0.080 Uiso 0.855(5) 1 calc PR A 1
H19 H 0.8723 -0.0601 0.5173 0.080 Uiso 0.855(5) 1 calc PR A 1
H20 H 0.8804 0.0318 0.5565 0.080 Uiso 0.855(5) 1 calc PR A 1
C29 C 0.8540(3) -0.16203(19) 0.61458(18) 0.0536(10) Uani 0.855(5) 1 d P A 1
H21 H 0.7611 -0.1750 0.6159 0.080 Uiso 0.855(5) 1 calc PR A 1
H22 H 0.8900 -0.1853 0.6521 0.080 Uiso 0.855(5) 1 calc PR A 1
H23 H 0.8800 -0.1884 0.5737 0.080 Uiso 0.855(5) 1 calc PR A 1
C30 C 1.0458(3) -0.0465(2) 0.61541(14) 0.0371(7) Uani 0.855(5) 1 d P A 1
H24 H 1.0702 -0.0762 0.5756 0.056 Uiso 0.855(5) 1 calc PR A 1
H25 H 1.0810 -0.0679 0.6541 0.056 Uiso 0.855(5) 1 calc PR A 1
H26 H 1.0791 0.0156 0.6150 0.056 Uiso 0.855(5) 1 calc PR A 1
C31 C 0.987(2) 0.0115(14) 0.5733(10) 0.056(6) Uani 0.145(5) 1 d P A 2
H27 H 1.0706 0.0338 0.5950 0.084 Uiso 0.145(5) 1 calc PR A 2
H28 H 0.9421 0.0588 0.5695 0.084 Uiso 0.145(5) 1 calc PR A 2
H29 H 0.9979 -0.0146 0.5294 0.084 Uiso 0.145(5) 1 calc PR A 2
C32 C 0.7914(14) -0.0927(14) 0.5766(7) 0.039(5) Uani 0.145(5) 1 d P A 2
H30 H 0.8136 -0.1222 0.5361 0.058 Uiso 0.145(5) 1 calc PR A 2
H31 H 0.7551 -0.0434 0.5658 0.058 Uiso 0.145(5) 1 calc PR A 2
H32 H 0.7290 -0.1327 0.5995 0.058 Uiso 0.145(5) 1 calc PR A 2
C33 C 0.990(3) -0.1157(17) 0.6356(10) 0.067(8) Uani 0.145(5) 1 d P A 2
H33 H 1.0504 -0.0841 0.6700 0.101 Uiso 0.145(5) 1 calc PR A 2
H34 H 1.0369 -0.1296 0.5970 0.101 Uiso 0.145(5) 1 calc PR A 2
H35 H 0.9436 -0.1690 0.6520 0.101 Uiso 0.145(5) 1 calc PR A 2
C34 C 0.6629(2) -0.06861(13) 0.83121(10) 0.0273(4) Uani 1 1 d . . .
C35 C 0.5388(6) -0.1208(5) 0.8040(4) 0.0416(18) Uani 0.357(4) 1 d P A 2
H36 H 0.4918 -0.1498 0.8393 0.062 Uiso 0.357(4) 1 calc PR A 2
H37 H 0.5541 -0.1639 0.7701 0.062 Uiso 0.357(4) 1 calc PR A 2
H38 H 0.4890 -0.0828 0.7847 0.062 Uiso 0.357(4) 1 calc PR A 2
C36 C 0.7376(7) -0.1276(5) 0.8671(4) 0.0435(19) Uani 0.357(4) 1 d P A 2
H39 H 0.8186 -0.0931 0.8854 0.065 Uiso 0.357(4) 1 calc PR A 2
H40 H 0.7538 -0.1735 0.8359 0.065 Uiso 0.357(4) 1 calc PR A 2
H41 H 0.6872 -0.1532 0.9027 0.065 Uiso 0.357(4) 1 calc PR A 2
C37 C 0.6286(8) -0.0066(4) 0.8926(3) 0.0429(19) Uani 0.357(4) 1 d P A 2
H42 H 0.7072 0.0292 0.9126 0.064 Uiso 0.357(4) 1 calc PR A 2
H43 H 0.5842 -0.0423 0.9254 0.064 Uiso 0.357(4) 1 calc PR A 2
H44 H 0.5739 0.0306 0.8766 0.064 Uiso 0.357(4) 1 calc PR A 2
C38 C 0.5407(3) -0.0352(2) 0.83295(19) 0.0356(9) Uani 0.643(4) 1 d P A 1
H45 H 0.4990 -0.0445 0.7892 0.053 Uiso 0.643(4) 1 calc PR A 1
H46 H 0.5598 0.0266 0.8466 0.053 Uiso 0.643(4) 1 calc PR A 1
H47 H 0.4842 -0.0660 0.8642 0.053 Uiso 0.643(4) 1 calc PR A 1
C39 C 0.6289(4) -0.1664(2) 0.80856(17) 0.0353(9) Uani 0.643(4) 1 d P A 1
H48 H 0.5823 -0.1747 0.7661 0.053 Uiso 0.643(4) 1 calc PR A 1
H49 H 0.5759 -0.1974 0.8410 0.053 Uiso 0.643(4) 1 calc PR A 1
H50 H 0.7071 -0.1887 0.8043 0.053 Uiso 0.643(4) 1 calc PR A 1
C40 C 0.7331(3) -0.0574(2) 0.89587(16) 0.0333(9) Uani 0.643(4) 1 d P A 1
H51 H 0.8108 -0.0802 0.8916 0.050 Uiso 0.643(4) 1 calc PR A 1
H52 H 0.6794 -0.0885 0.9280 0.050 Uiso 0.643(4) 1 calc PR A 1
H53 H 0.7553 0.0041 0.9106 0.050 Uiso 0.643(4) 1 calc PR A 1
C41 C 0.8578(2) 0.43622(13) 0.79579(11) 0.0336(5) Uani 1 1 d . A .
C42 C 0.9478(3) 0.51374(14) 0.80586(12) 0.0384(5) Uani 1 1 d . . .
H54 H 1.0356 0.5125 0.8047 0.046 Uiso 1 1 calc R A .
C43 C 0.9109(3) 0.59214(14) 0.81748(12) 0.0436(6) Uani 1 1 d . A .
C44 C 0.7821(3) 0.59288(15) 0.81808(12) 0.0444(6) Uani 1 1 d . . .
H55 H 0.7569 0.6466 0.8255 0.053 Uiso 1 1 calc R A .
C45 C 0.6882(3) 0.51833(15) 0.80823(11) 0.0387(5) Uani 1 1 d . A .
C46 C 0.7289(2) 0.43995(14) 0.79718(11) 0.0345(5) Uani 1 1 d . A .
H56 H 0.6671 0.3879 0.7905 0.041 Uiso 1 1 calc R . .
C47 C 1.0087(4) 0.67716(16) 0.82894(15) 0.0589(9) Uani 1 1 d . . .
C48 C 0.9793(5) 0.7265(2) 0.89264(18) 0.0967(16) Uani 1 1 d . A .
H57 H 1.0418 0.7808 0.9002 0.145 Uiso 1 1 calc R . .
H58 H 0.9836 0.6913 0.9297 0.145 Uiso 1 1 calc R . .
H59 H 0.8939 0.7389 0.8884 0.145 Uiso 1 1 calc R . .
C49 C 0.9999(4) 0.73181(18) 0.77063(18) 0.0761(12) Uani 1 1 d . A .
H60 H 1.0621 0.7862 0.7776 0.114 Uiso 1 1 calc R . .
H61 H 0.9143 0.7438 0.7670 0.114 Uiso 1 1 calc R . .
H62 H 1.0177 0.7002 0.7302 0.114 Uiso 1 1 calc R . .
C50 C 1.1449(4) 0.66308(19) 0.83545(17) 0.0737(11) Uani 1 1 d . A .
H63 H 1.2037 0.7190 0.8428 0.110 Uiso 1 1 calc R . .
H64 H 1.1658 0.6327 0.7951 0.110 Uiso 1 1 calc R . .
H65 H 1.1525 0.6286 0.8726 0.110 Uiso 1 1 calc R . .
C51 C 0.5467(3) 0.5222(2) 0.81323(14) 0.0537(8) Uani 1 1 d . . .
C52 C 0.4650(4) 0.4451(3) 0.7949(3) 0.0550(14) Uani 0.641(5) 1 d P A 1
H66 H 0.3770 0.4522 0.7993 0.082 Uiso 0.641(5) 1 calc PR A 1
H67 H 0.4815 0.4011 0.8233 0.082 Uiso 0.641(5) 1 calc PR A 1
H68 H 0.4782 0.4272 0.7492 0.082 Uiso 0.641(5) 1 calc PR A 1
C53 C 0.5357(5) 0.5618(3) 0.8830(2) 0.0577(14) Uani 0.641(5) 1 d P A 1
H69 H 0.5980 0.6161 0.8906 0.086 Uiso 0.641(5) 1 calc PR A 1
H70 H 0.5520 0.5217 0.9149 0.086 Uiso 0.641(5) 1 calc PR A 1
H71 H 0.4499 0.5729 0.8882 0.086 Uiso 0.641(5) 1 calc PR A 1
C54 C 0.5286(6) 0.5961(4) 0.7655(3) 0.0711(17) Uani 0.641(5) 1 d P A 1
H72 H 0.5875 0.6501 0.7800 0.107 Uiso 0.641(5) 1 calc PR A 1
H73 H 0.4411 0.6049 0.7672 0.107 Uiso 0.641(5) 1 calc PR A 1
H74 H 0.5461 0.5781 0.7204 0.107 Uiso 0.641(5) 1 calc PR A 1
C55 C 0.4569(6) 0.4644(5) 0.7532(4) 0.0364(16) Uani 0.359(5) 1 d P A 2
H75 H 0.4839 0.4095 0.7446 0.055 Uiso 0.359(5) 1 calc PR A 2
H76 H 0.4653 0.4960 0.7135 0.055 Uiso 0.359(5) 1 calc PR A 2
H77 H 0.3681 0.4534 0.7657 0.055 Uiso 0.359(5) 1 calc PR A 2
C56 C 0.4818(7) 0.4616(5) 0.8737(4) 0.0421(18) Uani 0.359(5) 1 d P A 2
H78 H 0.5082 0.4060 0.8700 0.063 Uiso 0.359(5) 1 calc PR A 2
H79 H 0.3890 0.4520 0.8694 0.063 Uiso 0.359(5) 1 calc PR A 2
H80 H 0.5108 0.4918 0.9165 0.063 Uiso 0.359(5) 1 calc PR A 2
C57 C 0.5015(7) 0.6016(4) 0.8225(4) 0.0418(19) Uani 0.359(5) 1 d P A 2
H81 H 0.4087 0.5886 0.8240 0.063 Uiso 0.359(5) 1 calc PR A 2
H82 H 0.5271 0.6371 0.7859 0.063 Uiso 0.359(5) 1 calc PR A 2
H83 H 0.5381 0.6330 0.8637 0.063 Uiso 0.359(5) 1 calc PR A 2
C58 C 0.56392(18) 0.32288(12) 0.57488(9) 0.0221(4) Uani 1 1 d . . .
C59 C 0.58500(19) 0.28591(13) 0.51352(10) 0.0248(4) Uani 1 1 d . A .
H84 H 0.5482 0.2270 0.5022 0.030 Uiso 1 1 calc R . .
C60 C 0.6587(2) 0.33296(13) 0.46803(10) 0.0268(4) Uani 1 1 d . . .
C61 C 0.7104(2) 0.41960(13) 0.48558(10) 0.0273(4) Uani 1 1 d . A .
H85 H 0.7604 0.4525 0.4551 0.033 Uiso 1 1 calc R . .
C62 C 0.69106(19) 0.45973(13) 0.54649(10) 0.0254(4) Uani 1 1 d . . .
C63 C 0.61752(19) 0.41017(12) 0.59083(10) 0.0237(4) Uani 1 1 d . A .
H86 H 0.6036 0.4361 0.6326 0.028 Uiso 1 1 calc R . .
C64 C 0.6825(2) 0.28793(15) 0.40186(11) 0.0348(5) Uani 1 1 d . A .
C65 C 0.7687(3) 0.22408(18) 0.41467(14) 0.0510(7) Uani 1 1 d . . .
H87 H 0.7282 0.1829 0.4450 0.077 Uiso 1 1 calc R A .
H88 H 0.8506 0.2557 0.4340 0.077 Uiso 1 1 calc R . .
H89 H 0.7823 0.1930 0.3732 0.077 Uiso 1 1 calc R . .
C66 C 0.7466(3) 0.35098(19) 0.35449(13) 0.0576(8) Uani 1 1 d . . .
H90 H 0.7598 0.3193 0.3132 0.086 Uiso 1 1 calc R A .
H91 H 0.8288 0.3821 0.3738 0.086 Uiso 1 1 calc R . .
H92 H 0.6926 0.3921 0.3460 0.086 Uiso 1 1 calc R . .
C67 C 0.5575(3) 0.2367(2) 0.36963(13) 0.0569(8) Uani 1 1 d . . .
H93 H 0.5153 0.1958 0.3998 0.085 Uiso 1 1 calc R A .
H94 H 0.5750 0.2052 0.3291 0.085 Uiso 1 1 calc R . .
H95 H 0.5021 0.2764 0.3594 0.085 Uiso 1 1 calc R . .
C68 C 0.7453(2) 0.55660(13) 0.56167(11) 0.0292(4) Uani 1 1 d . A .
C69 C 0.7358(5) 0.5869(2) 0.63337(17) 0.0485(12) Uani 0.747(6) 1 d P A 1
H96 H 0.7828 0.5553 0.6612 0.073 Uiso 0.747(6) 1 calc PR A 1
H97 H 0.6464 0.5760 0.6449 0.073 Uiso 0.747(6) 1 calc PR A 1
H98 H 0.7719 0.6487 0.6402 0.073 Uiso 0.747(6) 1 calc PR A 1
C70 C 0.8890(3) 0.5797(2) 0.5452(2) 0.0436(10) Uani 0.747(6) 1 d P A 1
H99 H 0.8989 0.5616 0.4992 0.065 Uiso 0.747(6) 1 calc PR A 1
H100 H 0.9380 0.5499 0.5735 0.065 Uiso 0.747(6) 1 calc PR A 1
H101 H 0.9201 0.6421 0.5528 0.065 Uiso 0.747(6) 1 calc PR A 1
C71 C 0.6732(3) 0.60592(19) 0.51868(19) 0.0349(9) Uani 0.747(6) 1 d P A 1
H102 H 0.6791 0.5864 0.4725 0.052 Uiso 0.747(6) 1 calc PR A 1
H103 H 0.7100 0.6677 0.5255 0.052 Uiso 0.747(6) 1 calc PR A 1
H104 H 0.5838 0.5955 0.5303 0.052 Uiso 0.747(6) 1 calc PR A 1
C72 C 0.6259(10) 0.6022(6) 0.5622(6) 0.038(3) Uani 0.253(6) 1 d P A 2
H105 H 0.5680 0.5789 0.5958 0.056 Uiso 0.253(6) 1 calc PR A 2
H106 H 0.5813 0.5911 0.5191 0.056 Uiso 0.253(6) 1 calc PR A 2
H107 H 0.6550 0.6644 0.5721 0.056 Uiso 0.253(6) 1 calc PR A 2
C73 C 0.8088(11) 0.5695(6) 0.6280(5) 0.033(2) Uani 0.253(6) 1 d P A 2
H108 H 0.7486 0.5444 0.6600 0.049 Uiso 0.253(6) 1 calc PR A 2
H109 H 0.8377 0.6313 0.6400 0.049 Uiso 0.253(6) 1 calc PR A 2
H110 H 0.8819 0.5414 0.6278 0.049 Uiso 0.253(6) 1 calc PR A 2
C74 C 0.8289(14) 0.5950(6) 0.5100(6) 0.052(4) Uani 0.253(6) 1 d P A 2
H111 H 0.7814 0.5856 0.4677 0.078 Uiso 0.253(6) 1 calc PR A 2
H112 H 0.9027 0.5677 0.5070 0.078 Uiso 0.253(6) 1 calc PR A 2
H113 H 0.8576 0.6570 0.5212 0.078 Uiso 0.253(6) 1 calc PR A 2
C75 C 0.40096(18) 0.18467(12) 0.78421(9) 0.0209(4) Uani 1 1 d . . .
C76 C 0.29855(18) 0.12068(12) 0.80032(9) 0.0216(4) Uani 1 1 d . A .
H114 H 0.2376 0.0938 0.7669 0.026 Uiso 1 1 calc R . .
C77 C 0.28402(19) 0.09563(12) 0.86375(9) 0.0227(4) Uani 1 1 d . . .
C78 C 0.37597(19) 0.13516(13) 0.91205(9) 0.0254(4) Uani 1 1 d . A .
H115 H 0.3660 0.1191 0.9558 0.030 Uiso 1 1 calc R . .
C79 C 0.48070(19) 0.19663(14) 0.89841(10) 0.0258(4) Uani 1 1 d . . .
C80 C 0.49180(19) 0.22095(13) 0.83374(9) 0.0247(4) Uani 1 1 d . A .
H116 H 0.5630 0.2632 0.8234 0.030 Uiso 1 1 calc R . .
C81 C 0.1690(2) 0.02934(14) 0.88285(10) 0.0320(5) Uani 1 1 d . A .
C82 C 0.0843(3) 0.07729(19) 0.92469(14) 0.0551(8) Uani 1 1 d . . .
H117 H 0.1335 0.1077 0.9633 0.083 Uiso 1 1 calc R A .
H118 H 0.0115 0.0358 0.9388 0.083 Uiso 1 1 calc R . .
H119 H 0.0537 0.1189 0.8986 0.083 Uiso 1 1 calc R . .
C83 C 0.2125(3) -0.03884(17) 0.92204(13) 0.0547(8) Uani 1 1 d . . .
H120 H 0.2632 -0.0106 0.9609 0.082 Uiso 1 1 calc R A .
H121 H 0.2640 -0.0703 0.8946 0.082 Uiso 1 1 calc R . .
H122 H 0.1380 -0.0792 0.9357 0.082 Uiso 1 1 calc R . .
C84 C 0.0905(2) -0.01770(14) 0.82294(11) 0.0327(5) Uani 1 1 d . . .
H123 H 0.0183 -0.0593 0.8374 0.049 Uiso 1 1 calc R A .
H124 H 0.1437 -0.0481 0.7957 0.049 Uiso 1 1 calc R . .
H125 H 0.0594 0.0242 0.7974 0.049 Uiso 1 1 calc R . .
C85 C 0.5798(2) 0.23877(18) 0.95273(10) 0.0381(6) Uani 1 1 d . A .
C86 C 0.5519(4) 0.2148(3) 1.01984(17) 0.0437(11) Uani 0.648(5) 1 d P A 1
H126 H 0.4655 0.2213 1.0298 0.066 Uiso 0.648(5) 1 calc PR A 1
H127 H 0.6127 0.2525 1.0511 0.066 Uiso 0.648(5) 1 calc PR A 1
H128 H 0.5590 0.1548 1.0234 0.066 Uiso 0.648(5) 1 calc PR A 1
C87 C 0.7140(5) 0.2315(5) 0.9348(3) 0.0659(19) Uani 0.648(5) 1 d P A 1
H129 H 0.7288 0.2478 0.8899 0.099 Uiso 0.648(5) 1 calc PR A 1
H130 H 0.7242 0.1720 0.9378 0.099 Uiso 0.648(5) 1 calc PR A 1
H131 H 0.7754 0.2701 0.9652 0.099 Uiso 0.648(5) 1 calc PR A 1
C88 C 0.5839(5) 0.3438(3) 0.95641(19) 0.0533(13) Uani 0.648(5) 1 d P A 1
H132 H 0.6022 0.3651 0.9131 0.080 Uiso 0.648(5) 1 calc PR A 1
H133 H 0.6504 0.3736 0.9884 0.080 Uiso 0.648(5) 1 calc PR A 1
H134 H 0.5015 0.3549 0.9698 0.080 Uiso 0.648(5) 1 calc PR A 1
C89 C 0.5148(6) 0.2809(4) 1.0036(3) 0.0348(17) Uani 0.352(5) 1 d P A 2
H135 H 0.4351 0.2422 1.0129 0.052 Uiso 0.352(5) 1 calc PR A 2
H136 H 0.4964 0.3343 0.9883 0.052 Uiso 0.352(5) 1 calc PR A 2
H137 H 0.5693 0.2943 1.0436 0.052 Uiso 0.352(5) 1 calc PR A 2
C90 C 0.6165(6) 0.1519(4) 0.9883(3) 0.0320(16) Uani 0.352(5) 1 d P A 2
H138 H 0.5399 0.1186 1.0063 0.048 Uiso 0.352(5) 1 calc PR A 2
H139 H 0.6811 0.1721 1.0236 0.048 Uiso 0.352(5) 1 calc PR A 2
H140 H 0.6494 0.1153 0.9552 0.048 Uiso 0.352(5) 1 calc PR A 2
C91 C 0.6950(8) 0.2806(6) 0.9297(4) 0.0352(18) Uani 0.352(5) 1 d P A 2
H141 H 0.7239 0.2428 0.8960 0.053 Uiso 0.352(5) 1 calc PR A 2
H142 H 0.7584 0.2948 0.9662 0.053 Uiso 0.352(5) 1 calc PR A 2
H143 H 0.6838 0.3337 0.9109 0.053 Uiso 0.352(5) 1 calc PR A 2
C92 C 0.8164(6) 0.6638(3) 1.0403(3) 0.0501(18) Uani 0.30 1 d PGU B -1
H144 H 0.7699 0.7067 1.0532 0.060 Uiso 0.30 1 calc PR B -1
C93 C 0.9427(6) 0.6734(3) 1.0614(3) 0.0559(18) Uani 0.30 1 d PGU B -1
H145 H 0.9824 0.7228 1.0888 0.067 Uiso 0.30 1 calc PR B -1
C94 C 1.0107(4) 0.6107(4) 1.0425(3) 0.0507(18) Uani 0.30 1 d PGU B -1
H146 H 1.0970 0.6173 1.0569 0.061 Uiso 0.30 1 calc PR B -1
C95 C 0.9526(6) 0.5384(4) 1.0024(3) 0.0499(17) Uani 0.30 1 d PGU B -1
H147 H 0.9991 0.4956 0.9895 0.060 Uiso 0.30 1 calc PR B -1
C96 C 0.8264(6) 0.5289(3) 0.9813(3) 0.0478(18) Uani 0.30 1 d PGU B -1
H148 H 0.7866 0.4795 0.9539 0.057 Uiso 0.30 1 calc PR B -1
C97 C 0.7583(4) 0.5915(4) 1.0002(3) 0.0551(19) Uani 0.30 1 d PGU B -1
H149 H 0.6720 0.5850 0.9858 0.066 Uiso 0.30 1 calc PR B -1
C98 C 1.1180(9) 0.4385(6) 0.9818(5) 0.063(3) Uani 0.20 1 d PGU C -2
H150 H 1.1822 0.4068 0.9722 0.075 Uiso 0.20 1 calc PR C -2
C99 C 1.0030(10) 0.4189(6) 0.9459(5) 0.060(3) Uani 0.20 1 d PGU C -2
H151 H 0.9887 0.3738 0.9118 0.071 Uiso 0.20 1 calc PR C -2
C100 C 0.9091(8) 0.4653(8) 0.9599(6) 0.054(2) Uani 0.20 1 d PGU C -2
H152 H 0.8305 0.4519 0.9354 0.065 Uiso 0.20 1 calc PR C -2
C101 C 0.9300(10) 0.5313(8) 1.0098(6) 0.056(2) Uani 0.20 1 d PGU C -2
H153 H 0.8658 0.5630 1.0194 0.068 Uiso 0.20 1 calc PR C -2
C102 C 1.0450(11) 0.5509(7) 1.0457(5) 0.056(2) Uani 0.20 1 d PGU C -2
H154 H 1.0593 0.5960 1.0798 0.068 Uiso 0.20 1 calc PR C -2
C103 C 1.1389(9) 0.5045(7) 1.0317(5) 0.061(3) Uani 0.20 1 d PGU C -2
H155 H 1.2175 0.5179 1.0562 0.073 Uiso 0.20 1 calc PR C -2
C104 C 0.9171(7) 0.3115(5) 0.6097(4) 0.0347(18) Uani 0.50 1 d P A 2
H161 H 0.8355 0.2823 0.5928 0.042 Uiso 0.50 1 calc PR A 2
C105 C 1.126(3) 0.347(2) 0.6480(15) 0.036(5) Uani 0.50 1 d P A 2
H162 H 1.2109 0.3446 0.6608 0.043 Uiso 0.50 1 calc PR A 2
C106 C 1.0718(10) 0.4174(7) 0.6625(5) 0.041(2) Uani 0.50 1 d P A 2
H163 H 1.1137 0.4706 0.6845 0.049 Uiso 0.50 1 calc PR A 2
C107 C 0.9423(8) 0.3973(5) 0.6390(4) 0.0375(16) Uani 0.50 1 d P A 2
H164 H 0.8836 0.4346 0.6424 0.045 Uiso 0.50 1 calc PR A 2
C108 C 1.032(3) 0.2719(15) 0.6080(12) 0.038(5) Uani 0.50 1 d P A 2
H165 H 1.0441 0.2180 0.5888 0.046 Uiso 0.50 1 calc PR A 2

loop_
_atom_site_aniso_label
_atom_site_aniso_U_11
_atom_site_aniso_U_22
_atom_site_aniso_U_33
_atom_site_aniso_U_23
_atom_site_aniso_U_13
_atom_site_aniso_U_12
Li1 0.0280(18) 0.0224(17) 0.046(2) 0.0103(15) 0.0039(16) 0.0054(14)
Li2 0.0298(18) 0.0253(17) 0.0313(18) 0.0084(14) -0.0041(14) -0.0010(14)
Fe1 0.02221(15) 0.02960(17) 0.0599(2) 0.02741(16) 0.01179(14) 0.01068(12)
Fe2 0.02148(14) 0.01645(14) 0.01887(14) 0.00206(10) -0.00020(10) 0.00417(10)
C1 0.0252(10) 0.0179(9) 0.0274(10) 0.0039(8) 0.0037(8) 0.0035(7)
C2 0.0249(10) 0.0202(10) 0.0297(10) 0.0091(8) 0.0032(8) 0.0048(8)
C3 0.0245(10) 0.0255(11) 0.0620(16) 0.0178(10) -0.0023(10) 0.0045(9)
C4 0.0282(12) 0.0225(11) 0.082(2) 0.0143(12) -0.0158(12) -0.0023(9)
C5 0.0286(11) 0.0182(10) 0.0487(13) 0.0049(9) -0.0046(9) 0.0018(8)
C6 0.036(3) 0.069(6) 0.022(3) 0.021(3) 0.004(2) 0.012(4)
C7 0.023(5) 0.073(7) 0.049(11) 0.047(6) -0.003(6) 0.001(4)
C8 0.028(9) 0.039(9) 0.044(9) 0.018(7) 0.022(7) 0.014(7)
C9 0.061(8) 0.038(5) 0.077(8) 0.038(5) 0.043(5) 0.031(5)
C10 0.047(5) 0.074(9) 0.064(6) 0.046(6) 0.036(4) 0.043(6)
C11 0.0274(10) 0.0151(9) 0.0205(9) 0.0010(7) 0.0043(7) 0.0046(7)
C12 0.0257(9) 0.0171(9) 0.0208(9) 0.0025(7) 0.0054(7) 0.0080(7)
C13 0.0260(10) 0.0258(10) 0.0192(9) 0.0043(7) 0.0012(7) 0.0106(8)
C14 0.0231(9) 0.0237(10) 0.0220(9) 0.0052(8) 0.0025(7) 0.0074(8)
C15 0.0254(9) 0.0187(9) 0.0183(9) 0.0023(7) 0.0037(7) 0.0049(7)
C16 0.0474(15) 0.0247(12) 0.0704(19) 0.0013(12) 0.0241(13) 0.0151(10)
C17 0.0703(18) 0.0256(12) 0.0330(12) -0.0028(10) 0.0126(12) 0.0129(11)
C18 0.0432(13) 0.0207(10) 0.0422(13) -0.0069(9) -0.0110(10) 0.0058(9)
C19 0.0669(17) 0.0176(10) 0.0331(12) 0.0055(9) 0.0099(11) 0.0086(10)
C20 0.0596(16) 0.0294(12) 0.0645(18) -0.0197(12) -0.0375(14) 0.0284(12)
C21 0.0240(9) 0.0202(9) 0.0239(9) 0.0070(7) 0.0003(7) 0.0081(7)
C22 0.0271(10) 0.0265(10) 0.0241(10) 0.0082(8) 0.0020(8) 0.0102(8)
C23 0.0282(10) 0.0264(10) 0.0249(10) 0.0030(8) -0.0027(8) 0.0134(8)
C24 0.0283(10) 0.0183(9) 0.0311(11) 0.0017(8) -0.0046(8) 0.0072(8)
C25 0.0257(10) 0.0207(9) 0.0262(10) 0.0078(8) -0.0009(8) 0.0062(8)
C26 0.0258(9) 0.0200(9) 0.0220(9) 0.0036(7) 0.0012(7) 0.0067(7)
C27 0.0347(11) 0.0323(12) 0.0286(11) -0.0040(9) -0.0003(9) 0.0155(9)
C28 0.070(2) 0.072(3) 0.0286(15) -0.0088(16) -0.0081(15) 0.045(2)
C29 0.060(2) 0.0326(16) 0.064(2) -0.0191(15) 0.0174(17) 0.0048(14)
C30 0.0378(15) 0.0394(16) 0.0359(15) -0.0049(12) 0.0050(11) 0.0143(12)
C31 0.060(13) 0.053(12) 0.045(11) -0.016(9) 0.012(9) -0.003(10)
C32 0.025(8) 0.070(13) 0.019(7) -0.015(8) 0.003(6) 0.010(8)
C33 0.10(2) 0.077(17) 0.039(11) -0.005(10) 0.009(11) 0.062(16)
C34 0.0306(11) 0.0203(10) 0.0316(11) 0.0077(8) 0.0048(8) 0.0040(8)
C35 0.028(3) 0.047(4) 0.045(4) 0.003(3) 0.003(3) -0.006(3)
C36 0.040(4) 0.042(4) 0.054(4) 0.032(4) 0.017(3) 0.010(3)
C37 0.063(5) 0.031(3) 0.033(3) 0.005(3) 0.024(3) 0.002(3)
C38 0.0330(18) 0.037(2) 0.041(2) 0.0144(16) 0.0129(15) 0.0098(15)
C39 0.050(2) 0.0217(17) 0.0325(18) 0.0056(14) 0.0091(16) 0.0012(15)
C40 0.041(2) 0.0323(19) 0.0242(16) 0.0095(14) 0.0040(14) 0.0000(15)
C41 0.0421(13) 0.0183(10) 0.0392(12) -0.0002(9) -0.0070(10) 0.0049(9)
C42 0.0514(14) 0.0201(11) 0.0398(13) 0.0031(9) -0.0032(11) -0.0014(10)
C43 0.0783(19) 0.0167(10) 0.0314(12) 0.0008(9) 0.0071(12) -0.0012(11)
C44 0.082(2) 0.0195(11) 0.0350(13) 0.0021(9) 0.0128(12) 0.0171(12)
C45 0.0628(16) 0.0275(12) 0.0295(11) -0.0022(9) 0.0024(11) 0.0188(11)
C46 0.0443(13) 0.0210(10) 0.0379(12) -0.0043(9) -0.0038(10) 0.0092(9)
C47 0.096(2) 0.0191(12) 0.0518(17) -0.0031(11) 0.0257(16) -0.0127(13)
C48 0.151(4) 0.0369(17) 0.074(2) -0.0256(16) 0.051(2) -0.043(2)
C49 0.125(3) 0.0266(14) 0.082(2) 0.0200(14) 0.055(2) 0.0165(17)
C50 0.099(3) 0.0347(15) 0.067(2) 0.0001(14) 0.0004(19) -0.0333(17)
C51 0.073(2) 0.0583(18) 0.0423(15) -0.0063(13) 0.0035(13) 0.0455(16)
C52 0.042(2) 0.059(3) 0.064(3) -0.025(3) 0.001(2) 0.022(2)
C53 0.065(3) 0.055(3) 0.054(3) -0.019(2) 0.013(2) 0.022(2)
C54 0.091(4) 0.073(4) 0.066(4) 0.003(3) 0.002(3) 0.057(3)
C55 0.031(3) 0.032(4) 0.046(4) -0.003(3) 0.004(3) 0.008(3)
C56 0.039(4) 0.050(4) 0.042(4) 0.014(3) 0.013(3) 0.014(3)
C57 0.039(4) 0.026(3) 0.062(5) 0.000(3) -0.003(3) 0.012(3)
C58 0.0254(9) 0.0213(9) 0.0225(9) 0.0065(7) 0.0040(7) 0.0094(8)
C59 0.0315(10) 0.0205(9) 0.0250(10) 0.0066(8) 0.0062(8) 0.0090(8)
C60 0.0331(11) 0.0263(10) 0.0248(10) 0.0077(8) 0.0086(8) 0.0121(8)
C61 0.0290(10) 0.0271(10) 0.0290(10) 0.0123(8) 0.0085(8) 0.0086(8)
C62 0.0277(10) 0.0211(10) 0.0297(10) 0.0097(8) 0.0030(8) 0.0075(8)
C63 0.0286(10) 0.0211(10) 0.0236(9) 0.0042(8) 0.0041(8) 0.0093(8)
C64 0.0485(13) 0.0310(12) 0.0278(11) 0.0058(9) 0.0163(10) 0.0121(10)
C65 0.0638(18) 0.0465(15) 0.0488(16) 0.0016(12) 0.0194(13) 0.0242(14)
C66 0.093(2) 0.0451(16) 0.0370(14) 0.0095(12) 0.0299(15) 0.0136(15)
C67 0.0633(18) 0.070(2) 0.0335(14) -0.0084(13) 0.0092(12) 0.0079(15)
C68 0.0334(11) 0.0212(10) 0.0332(11) 0.0083(8) -0.0003(9) 0.0042(8)
C69 0.078(3) 0.0244(17) 0.0359(19) 0.0061(14) -0.004(2) -0.0058(19)
C70 0.0328(17) 0.0287(17) 0.069(3) 0.0174(16) -0.0016(17) 0.0014(13)
C71 0.0366(17) 0.0238(15) 0.046(2) 0.0116(13) -0.0026(15) 0.0079(12)
C72 0.047(6) 0.018(4) 0.047(7) 0.005(4) -0.012(5) 0.008(4)
C73 0.033(5) 0.022(4) 0.043(5) 0.002(4) -0.009(4) 0.009(4)
C74 0.081(9) 0.023(5) 0.043(6) 0.004(4) 0.020(6) -0.013(5)
C75 0.0232(9) 0.0216(9) 0.0186(9) 0.0028(7) 0.0036(7) 0.0058(7)
C76 0.0226(9) 0.0209(9) 0.0214(9) 0.0028(7) 0.0009(7) 0.0041(7)
C77 0.0256(10) 0.0211(9) 0.0221(9) 0.0045(7) 0.0038(7) 0.0047(8)
C78 0.0296(10) 0.0296(10) 0.0182(9) 0.0062(8) 0.0045(8) 0.0073(8)
C79 0.0241(10) 0.0332(11) 0.0200(9) 0.0017(8) 0.0017(8) 0.0054(8)
C80 0.0228(9) 0.0281(10) 0.0214(9) 0.0019(8) 0.0046(7) 0.0004(8)
C81 0.0381(12) 0.0288(11) 0.0247(10) 0.0060(9) 0.0061(9) -0.0054(9)
C82 0.0451(15) 0.0550(17) 0.0521(16) -0.0107(13) 0.0255(13) -0.0182(13)
C83 0.080(2) 0.0371(14) 0.0365(14) 0.0190(11) -0.0140(13) -0.0157(13)
C84 0.0316(11) 0.0303(11) 0.0326(11) 0.0065(9) 0.0026(9) -0.0036(9)
C85 0.0280(11) 0.0643(16) 0.0181(10) -0.0048(10) -0.0012(8) 0.0037(11)
C86 0.040(2) 0.064(3) 0.0211(17) 0.0015(17) -0.0053(14) -0.0016(19)
C87 0.027(2) 0.128(6) 0.033(2) -0.025(4) -0.0057(17) 0.006(3)
C88 0.078(3) 0.040(2) 0.0284(19) -0.0093(16) -0.0006(19) -0.016(2)
C89 0.037(3) 0.039(4) 0.027(3) -0.008(3) -0.010(3) 0.007(3)
C90 0.033(3) 0.034(3) 0.028(3) 0.007(3) -0.007(2) 0.004(3)
C91 0.025(4) 0.049(5) 0.024(3) 0.000(3) -0.007(3) -0.007(3)
C92 0.059(4) 0.055(4) 0.034(3) -0.001(3) 0.002(3) 0.006(3)
C93 0.065(4) 0.054(4) 0.042(3) -0.002(3) 0.006(3) -0.004(3)
C94 0.061(4) 0.044(3) 0.036(3) 0.004(3) 0.000(3) -0.016(3)
C95 0.056(3) 0.040(3) 0.041(3) -0.006(3) 0.026(3) -0.018(3)
C96 0.056(4) 0.040(3) 0.037(3) -0.011(3) 0.006(3) -0.009(3)
C97 0.054(4) 0.050(4) 0.054(4) 0.000(3) 0.014(3) -0.006(3)
C98 0.075(6) 0.064(5) 0.033(4) 0.014(4) 0.008(5) -0.029(5)
C99 0.059(5) 0.062(5) 0.042(4) 0.006(4) 0.009(4) -0.026(4)
C100 0.058(5) 0.055(4) 0.037(4) -0.003(4) 0.017(4) -0.017(4)
C101 0.069(4) 0.045(4) 0.043(4) 0.000(3) 0.016(3) -0.016(3)
C102 0.073(5) 0.049(4) 0.040(4) 0.007(4) 0.014(4) -0.007(4)
C103 0.073(5) 0.054(5) 0.040(4) -0.002(4) 0.011(4) -0.024(4)
C104 0.030(3) 0.034(5) 0.039(4) 0.004(4) 0.008(2) 0.004(4)
C105 0.025(4) 0.023(4) 0.062(14) 0.013(8) 0.007(6) 0.004(3)
C106 0.037(4) 0.030(3) 0.061(6) 0.027(4) 0.015(3) 0.008(3)
C107 0.039(4) 0.033(4) 0.050(4) 0.025(3) 0.016(3) 0.021(3)
C108 0.048(12) 0.047(6) 0.019(4) 0.018(5) 0.001(5) 0.002(5)

loop_
_atom_type_symbol
_atom_type_description
_atom_type_scat_dispersion_real
_atom_type_scat_dispersion_imag
_atom_type_scat_source
C C 0.0033 0.0016 'International Tables Vol C Tables 4.2.6.8 and 6.1.1.4'
H H 0.0000 0.0000 'International Tables Vol C Tables 4.2.6.8 and 6.1.1.4'
Li Li -0.0003 0.0001 'International Tables Vol C Tables 4.2.6.8 and 6.1.1.4'
Fe Fe 0.3463 0.8444 'International Tables Vol C Tables 4.2.6.8 and 6.1.1.4'

loop_
_geom_angle_atom_site_label_1
_geom_angle_atom_site_label_2
_geom_angle_atom_site_label_3
_geom_angle
C11 Li1 C1 110.82(17)
C11 Li1 Li2 55.96(13)
C1 Li1 Li2 55.70(13)
C11 Li1 C46 104.90(17)
C1 Li1 C46 81.41(15)
Li2 Li1 C46 103.52(18)
C11 Li1 C5 136.54(19)
C1 Li1 C5 33.86(9)
Li2 Li1 C5 87.26(15)
C46 Li1 C5 58.22(11)
C11 Li1 C10 135.6(3)
C1 Li1 C10 92.4(2)
Li2 Li1 C10 124.5(3)
C46 Li1 C10 116.0(3)
C5 Li1 C10 82.6(3)
C11 Li1 C41 132.52(19)
C1 Li1 C41 63.32(12)
Li2 Li1 C41 107.37(17)
C46 Li1 C41 30.12(8)
C5 Li1 C41 32.08(8)
C10 Li1 C41 91.5(3)
C11 Li1 Fe1 145.76(17)
C1 Li1 Fe1 48.23(9)
Li2 Li1 Fe1 94.58(15)
C46 Li1 Fe1 98.39(13)
C5 Li1 Fe1 43.98(8)
C10 Li1 Fe1 44.5(2)
C41 Li1 Fe1 68.37(10)
C1 Li2 C11 111.51(17)
C1 Li2 Li1 56.31(13)
C11 Li2 Li1 56.05(13)
C1 Li2 C80 109.20(16)
C11 Li2 C80 82.48(14)
Li1 Li2 C80 108.22(18)
C1 Li2 C15 139.94(18)
C11 Li2 C15 34.55(8)
Li1 Li2 C15 89.24(15)
C80 Li2 C15 59.05(10)
C1 Li2 C75 138.05(18)
C11 Li2 C75 64.90(12)
Li1 Li2 C75 112.01(17)
C80 Li2 C75 30.84(7)
C15 Li2 C75 32.85(7)
C1 Li2 C20 128.48(19)
C11 Li2 C20 89.73(14)
Li1 Li2 C20 115.59(18)
C80 Li2 C20 120.10(15)
C15 Li2 C20 82.30(12)
C75 Li2 C20 93.41(13)
C1 Li2 Fe2 141.80(17)
C11 Li2 Fe2 47.79(9)
Li1 Li2 Fe2 91.73(14)
C80 Li2 Fe2 99.91(13)
C15 Li2 Fe2 44.18(7)
C75 Li2 Fe2 69.34(9)
C20 Li2 Fe2 42.84(7)
C104 Fe1 C105 71.5(9)
C104 Fe1 C107 42.0(3)
C105 Fe1 C107 69.3(10)
C104 Fe1 C4 164.0(3)
C105 Fe1 C4 105.5(9)
C107 Fe1 C4 121.9(2)
C104 Fe1 C7 49.0(10)
C105 Fe1 C7 42.7(13)
C107 Fe1 C7 77.4(10)
C4 Fe1 C7 138.4(9)
C104 Fe1 C106 70.4(3)
C105 Fe1 C106 39.8(10)
C107 Fe1 C106 41.2(3)
C4 Fe1 C106 97.0(3)
C7 Fe1 C106 73.6(8)
C104 Fe1 C3 155.2(3)
C105 Fe1 C3 105.7(9)
C107 Fe1 C3 161.4(2)
C4 Fe1 C3 40.68(9)
C7 Fe1 C3 111.7(10)
C106 Fe1 C3 123.8(2)
C104 Fe1 C5 130.9(3)
C105 Fe1 C5 136.6(10)
C107 Fe1 C5 102.1(2)
C4 Fe1 C5 41.41(9)
C7 Fe1 C5 179.3(8)
C106 Fe1 C5 105.7(3)
C3 Fe1 C5 68.59(9)
C104 Fe1 C9 52.4(4)
C105 Fe1 C9 42.6(10)
C107 Fe1 C9 27.8(3)
C4 Fe1 C9 114.5(3)
C7 Fe1 C9 64.1(9)
C106 Fe1 C9 18.1(3)
C3 Fe1 C9 140.6(3)
C5 Fe1 C9 115.3(3)
C104 Fe1 C2 125.4(2)
C105 Fe1 C2 136.5(9)
C107 Fe1 C2 152.1(2)
C4 Fe1 C2 68.03(9)
C7 Fe1 C2 113.4(8)
C106 Fe1 C2 164.0(2)
C3 Fe1 C2 40.68(8)
C5 Fe1 C2 67.19(8)
C9 Fe1 C2 177.3(3)
C104 Fe1 C8 63.5(8)
C105 Fe1 C8 8.5(17)
C107 Fe1 C8 65.8(9)
C4 Fe1 C8 114.0(8)
C7 Fe1 C8 35.5(11)
C106 Fe1 C8 42.1(10)
C3 Fe1 C8 111.6(8)
C5 Fe1 C8 143.8(9)
C9 Fe1 C8 40.8(10)
C2 Fe1 C8 137.7(9)
C104 Fe1 C108 43.2(9)
C105 Fe1 C108 44.7(11)
C107 Fe1 C108 72.5(8)
C4 Fe1 C108 143.8(8)
C7 Fe1 C108 5.9(18)
C106 Fe1 C108 72.3(8)
C3 Fe1 C108 117.3(8)
C5 Fe1 C108 174.0(8)
C9 Fe1 C108 61.2(8)
C2 Fe1 C108 116.2(7)
C8 Fe1 C108 36.9(12)
C14 Fe2 C13 41.00(7)
C14 Fe2 C19 112.44(9)
C13 Fe2 C19 141.12(10)
C14 Fe2 C18 108.28(9)
C13 Fe2 C18 110.96(9)
C19 Fe2 C18 40.20(9)
C14 Fe2 C20 145.67(11)
C13 Fe2 C20 173.22(11)
C19 Fe2 C20 41.63(11)
C18 Fe2 C20 67.57(9)
C14 Fe2 C16 170.86(10)
C13 Fe2 C16 132.90(10)
C19 Fe2 C16 68.22(10)
C18 Fe2 C16 65.94(11)
C20 Fe2 C16 40.33(12)
C14 Fe2 C17 132.29(10)
C13 Fe2 C17 107.34(9)
C19 Fe2 C17 67.64(10)
C18 Fe2 C17 39.33(10)
C20 Fe2 C17 67.12(11)
C16 Fe2 C17 38.84(11)
C14 Fe2 C15 41.27(8)
C13 Fe2 C15 68.67(7)
C19 Fe2 C15 111.80(8)
C18 Fe2 C15 136.12(9)
C20 Fe2 C15 117.22(10)
C16 Fe2 C15 147.68(10)
C17 Fe2 C15 173.34(10)
C14 Fe2 C12 68.33(8)
C13 Fe2 C12 40.90(8)
C19 Fe2 C12 177.59(9)
C18 Fe2 C12 142.05(9)
C20 Fe2 C12 136.60(10)
C16 Fe2 C12 111.41(9)
C17 Fe2 C12 113.68(9)
C15 Fe2 C12 67.14(7)
C14 Fe2 C11 69.91(8)
C13 Fe2 C11 69.58(8)
C19 Fe2 C11 137.59(9)
C18 Fe2 C11 176.77(9)
C20 Fe2 C11 112.29(9)
C16 Fe2 C11 116.20(9)
C17 Fe2 C11 143.83(9)
C15 Fe2 C11 40.82(7)
C12 Fe2 C11 40.22(7)
C14 Fe2 Li2 101.93(10)
C13 Fe2 Li2 116.97(9)
C19 Fe2 Li2 93.05(10)
C18 Fe2 Li2 131.23(10)
C20 Fe2 Li2 65.86(10)
C16 Fe2 Li2 87.05(12)
C17 Fe2 Li2 125.75(12)
C15 Fe2 Li2 60.66(10)
C12 Fe2 Li2 84.54(9)
C11 Fe2 Li2 47.74(9)
C2 C1 C5 103.56(17)
C2 C1 Li2 107.13(17)
C5 C1 Li2 149.03(18)
C2 C1 Fe1 67.92(11)
C5 C1 Fe1 66.78(12)
Li2 C1 Fe1 129.67(14)
C2 C1 Li1 138.04(18)
C5 C1 Li1 91.70(16)
Li2 C1 Li1 67.99(15)
Fe1 C1 Li1 83.50(12)
C3 C2 C1 111.15(18)
C3 C2 C21 125.13(18)
C1 C2 C21 123.43(17)
C3 C2 Fe1 68.59(12)
C1 C2 Fe1 71.79(11)
C21 C2 Fe1 131.74(15)
C4 C3 C2 107.20(19)
C4 C3 Fe1 68.62(14)
C2 C3 Fe1 70.74(12)
C4 C3 H1 126.4
C2 C3 H1 126.4
Fe1 C3 H1 125.8
C3 C4 C5 108.06(19)
C3 C4 Fe1 70.70(16)
C5 C4 Fe1 70.47(14)
C3 C4 H2 126.0
C5 C4 H2 126.0
Fe1 C4 H2 124.5
C4 C5 C1 110.03(19)
C4 C5 C41 124.4(2)
C1 C5 C41 125.56(19)
C4 C5 Fe1 68.13(16)
C1 C5 Fe1 72.43(12)
C41 C5 Fe1 124.41(17)
C4 C5 Li1 141.8(2)
C1 C5 Li1 54.44(13)
C41 C5 Li1 79.42(15)
Fe1 C5 Li1 73.68(11)
C7 C6 C10 101.6(12)
C7 C6 Fe1 62.9(10)
C10 C6 Fe1 66.8(5)
C7 C6 H156 129.2
C10 C6 H156 129.2
Fe1 C6 H156 132.2
C8 C7 C6 116(3)
C8 C7 Fe1 75.0(16)
C6 C7 Fe1 79.0(12)
C8 C7 H157 121.8
C6 C7 H157 121.8
Fe1 C7 H157 115.2
C7 C8 C9 107(2)
C7 C8 Fe1 69.4(17)
C9 C8 Fe1 69.1(12)
C7 C8 H158 126.7
C9 C8 H158 126.7
Fe1 C8 H158 126.4
C10 C9 C8 104.7(14)
C10 C9 Fe1 72.0(5)
C8 C9 Fe1 70.1(12)
C10 C9 H159 127.7
C8 C9 H159 127.7
Fe1 C9 H159 122.1
C6 C10 C9 109.7(8)
C6 C10 Fe1 75.5(5)
C9 C10 Fe1 68.5(5)
C6 C10 Li1 99.0(6)
C9 C10 Li1 120.2(7)
Fe1 C10 Li1 69.9(2)
C6 C10 H160 125.1
C9 C10 H160 125.1
Fe1 C10 H160 122.4
Li1 C10 H160 55.0
C12 C11 C15 103.67(16)
C12 C11 Li2 140.42(17)
C15 C11 Li2 89.91(15)
C12 C11 Fe2 67.83(10)
C15 C11 Fe2 67.15(10)
Li2 C11 Fe2 84.47(12)
C12 C11 Li1 104.75(16)
C15 C11 Li1 151.58(18)
Li2 C11 Li1 67.99(15)
Fe2 C11 Li1 124.94(14)
C13 C12 C11 111.27(16)
C13 C12 C58 124.18(17)
C11 C12 C58 124.52(17)
C13 C12 Fe2 68.36(11)
C11 C12 Fe2 71.95(10)
C58 C12 Fe2 128.38(13)
C14 C13 C12 107.30(16)
C14 C13 Fe2 69.30(11)
C12 C13 Fe2 70.75(11)
C14 C13 H8 126.4
C12 C13 H8 126.4
Fe2 C13 H8 125.2
C13 C14 C15 107.38(17)
C13 C14 Fe2 69.71(11)
C15 C14 Fe2 70.34(11)
C13 C14 H9 126.3
C15 C14 H9 126.3
Fe2 C14 H9 125.2
C14 C15 C11 110.37(16)
C14 C15 C75 123.86(17)
C11 C15 C75 125.74(17)
C14 C15 Fe2 68.39(11)
C11 C15 Fe2 72.03(10)
C75 C15 Fe2 124.85(13)
C14 C15 Li2 143.55(16)
C11 C15 Li2 55.54(12)
C75 C15 Li2 77.99(13)
Fe2 C15 Li2 75.17(10)
C17 C16 C20 109.5(2)
C17 C16 Fe2 70.76(14)
C20 C16 Fe2 69.71(14)
C17 C16 H10 125.3
C20 C16 H10 125.3
Fe2 C16 H10 125.8
C16 C17 C18 108.6(2)
C16 C17 Fe2 70.40(14)
C18 C17 Fe2 70.01(13)
C16 C17 H11 125.7
C18 C17 H11 125.7
Fe2 C17 H11 125.5
C17 C18 C19 110.0(2)
C17 C18 Fe2 70.66(13)
C19 C18 Fe2 69.86(12)
C17 C18 H12 125.0
C19 C18 H12 125.0
Fe2 C18 H12 126.1
C18 C19 C20 105.4(2)
C18 C19 Fe2 69.94(13)
C20 C19 Fe2 69.24(13)
C18 C19 H13 127.3
C20 C19 H13 127.3
Fe2 C19 H13 125.2
C16 C20 C19 106.5(2)
C16 C20 Fe2 69.96(14)
C19 C20 Fe2 69.13(13)
C16 C20 Li2 106.40(18)
C19 C20 Li2 114.19(19)
Fe2 C20 Li2 71.30(10)
C16 C20 H14 126.8
C19 C20 H14 126.8
Fe2 C20 H14 125.7
Li2 C20 H14 54.7
C22 C21 C26 118.33(18)
C22 C21 C2 123.42(18)
C26 C21 C2 118.25(17)
C21 C22 C23 121.77(19)
C21 C22 H15 119.1
C23 C22 H15 119.1
C24 C23 C22 117.94(19)
C24 C23 C27 122.02(19)
C22 C23 C27 120.04(19)
C25 C24 C23 122.49(18)
C25 C24 H16 118.8
C23 C24 H16 118.8
C24 C25 C26 117.65(18)
C24 C25 C34 121.46(18)
C26 C25 C34 120.88(18)
C25 C26 C21 121.81(18)
C25 C26 H17 119.1
C21 C26 H17 119.1
C32 C27 C33 124.8(14)
C32 C27 C30 141.0(6)
C33 C27 C30 49.8(12)
C32 C27 C28 45.8(9)
C33 C27 C28 140.6(8)
C30 C27 C28 109.4(2)
C32 C27 C23 107.6(6)
C33 C27 C23 109.3(8)
C30 C27 C23 109.80(19)
C28 C27 C23 109.56(19)
C32 C27 C29 66.6(9)
C33 C27 C29 62.0(12)
C30 C27 C29 107.6(2)
C28 C27 C29 107.7(3)
C23 C27 C29 112.7(2)
C32 C27 C31 101.3(11)
C33 C27 C31 104.6(14)
C30 C27 C31 56.6(8)
C28 C27 C31 56.7(8)
C23 C27 C31 107.9(7)
C29 C27 C31 139.4(7)
C27 C28 H18 109.5
C27 C28 H19 109.5
H18 C28 H19 109.5
C27 C28 H20 109.5
H18 C28 H20 109.5
H19 C28 H20 109.5
C27 C29 H21 109.5
C27 C29 H22 109.5
H21 C29 H22 109.5
C27 C29 H23 109.5
H21 C29 H23 109.5
H22 C29 H23 109.5
C27 C30 H24 109.5
C27 C30 H25 109.5
H24 C30 H25 109.5
C27 C30 H26 109.5
H24 C30 H26 109.5
H25 C30 H26 109.5
C27 C31 H27 109.5
C27 C31 H28 109.5
H27 C31 H28 109.5
C27 C31 H29 109.5
H27 C31 H29 109.5
H28 C31 H29 109.5
C27 C32 H30 109.5
C27 C32 H31 109.5
H30 C32 H31 109.5
C27 C32 H32 109.5
H30 C32 H32 109.5
H31 C32 H32 109.5
C27 C33 H33 109.5
C27 C33 H34 109.5
H33 C33 H34 109.5
C27 C33 H35 109.5
H33 C33 H35 109.5
H34 C33 H35 109.5
C40 C34 C35 135.3(3)
C40 C34 C38 113.4(3)
C35 C34 C38 57.2(3)
C40 C34 C25 108.9(2)
C35 C34 C25 115.6(3)
C38 C34 C25 107.42(19)
C40 C34 C39 108.7(2)
C35 C34 C39 51.6(3)
C38 C34 C39 108.0(2)
C25 C34 C39 110.5(2)
C40 C34 C36 47.7(3)
C35 C34 C36 109.6(4)
C38 C34 C36 142.1(3)
C25 C34 C36 110.0(3)
C39 C34 C36 63.8(3)
C40 C34 C37 57.7(3)
C35 C34 C37 105.9(4)
C38 C34 C37 57.1(3)
C25 C34 C37 113.2(3)
C39 C34 C37 136.3(3)
C36 C34 C37 101.6(4)
C34 C35 H36 109.5
C34 C35 H37 109.5
H36 C35 H37 109.5
C34 C35 H38 109.5
H36 C35 H38 109.5
H37 C35 H38 109.5
C34 C36 H39 109.5
C34 C36 H40 109.5
H39 C36 H40 109.5
C34 C36 H41 109.5
H39 C36 H41 109.5
H40 C36 H41 109.5
C34 C37 H42 109.5
C34 C37 H43 109.5
H42 C37 H43 109.5
C34 C37 H44 109.5
H42 C37 H44 109.5
H43 C37 H44 109.5
C34 C38 H45 109.5
C34 C38 H46 109.5
H45 C38 H46 109.5
C34 C38 H47 109.5
H45 C38 H47 109.5
H46 C38 H47 109.5
C34 C39 H48 109.5
C34 C39 H49 109.5
H48 C39 H49 109.5
C34 C39 H50 109.5
H48 C39 H50 109.5
H49 C39 H50 109.5
C34 C40 H51 109.5
C34 C40 H52 109.5
H51 C40 H52 109.5
C34 C40 H53 109.5
H51 C40 H53 109.5
H52 C40 H53 109.5
C46 C41 C42 118.1(2)
C46 C41 C5 122.1(2)
C42 C41 C5 119.7(2)
C46 C41 Li1 68.14(15)
C42 C41 Li1 141.43(19)
C5 C41 Li1 68.50(14)
C43 C42 C41 121.3(3)
C43 C42 H54 119.4
C41 C42 H54 119.4
C44 C43 C42 118.6(2)
C44 C43 C47 119.7(2)
C42 C43 C47 121.6(3)
C43 C44 C45 122.8(2)
C43 C44 H55 118.6
C45 C44 H55 118.6
C44 C45 C46 117.0(2)
C44 C45 C51 120.7(2)
C46 C45 C51 122.2(2)
C41 C46 C45 122.1(2)
C41 C46 Li1 81.74(16)
C45 C46 Li1 134.20(18)
C41 C46 H56 119.0
C45 C46 H56 119.0
Li1 C46 H56 55.1
C50 C47 C43 112.4(2)
C50 C47 C49 108.3(3)
C43 C47 C49 109.0(3)
C50 C47 C48 108.3(3)
C43 C47 C48 109.3(2)
C49 C47 C48 109.5(3)
C47 C48 H57 109.5
C47 C48 H58 109.5
H57 C48 H58 109.5
C47 C48 H59 109.5
H57 C48 H59 109.5
H58 C48 H59 109.5
C47 C49 H60 109.5
C47 C49 H61 109.5
H60 C49 H61 109.5
C47 C49 H62 109.5
H60 C49 H62 109.5
H61 C49 H62 109.5
C47 C50 H63 109.5
C47 C50 H64 109.5
H63 C50 H64 109.5
C47 C50 H65 109.5
H63 C50 H65 109.5
H64 C50 H65 109.5
C52 C51 C57 121.4(4)
C52 C51 C53 116.6(4)
C57 C51 C53 60.4(4)
C52 C51 C45 113.8(3)
C57 C51 C45 123.6(4)
C53 C51 C45 104.7(3)
C52 C51 C54 111.6(4)
C57 C51 C54 46.1(4)
C53 C51 C54 105.2(3)
C45 C51 C54 103.8(3)
C52 C51 C55 34.6(3)
C57 C51 C55 105.9(4)
C53 C51 C55 140.0(4)
C45 C51 C55 112.9(3)
C54 C51 C55 78.9(4)
C52 C51 C56 62.2(4)
C57 C51 C56 105.2(4)
C53 C51 C56 58.1(3)
C45 C51 C56 109.9(3)
C54 C51 C56 145.2(4)
C55 C51 C56 95.6(4)
C51 C52 H66 109.5
C51 C52 H67 109.5
H66 C52 H67 109.5
C51 C52 H68 109.5
H66 C52 H68 109.5
H67 C52 H68 109.5
C51 C53 H69 109.5
C51 C53 H70 109.5
H69 C53 H70 109.5
C51 C53 H71 109.5
H69 C53 H71 109.5
H70 C53 H71 109.5
C51 C54 H72 109.5
C51 C54 H73 109.5
H72 C54 H73 109.5
C51 C54 H74 109.5
H72 C54 H74 109.5
H73 C54 H74 109.5
C51 C55 H75 109.5
C51 C55 H76 109.5
H75 C55 H76 109.5
C51 C55 H77 109.5
H75 C55 H77 109.5
H76 C55 H77 109.5
C51 C56 H78 109.5
C51 C56 H79 109.5
H78 C56 H79 109.5
C51 C56 H80 109.5
H78 C56 H80 109.5
H79 C56 H80 109.5
C51 C57 H81 109.5
C51 C57 H82 109.5
H81 C57 H82 109.5
C51 C57 H83 109.5
H81 C57 H83 109.5
H82 C57 H83 109.5
C59 C58 C63 118.65(18)
C59 C58 C12 121.89(18)
C63 C58 C12 119.43(17)
C58 C59 C60 121.85(19)
C58 C59 H84 119.1
C60 C59 H84 119.1
C61 C60 C59 117.87(19)
C61 C60 C64 122.55(18)
C59 C60 C64 119.56(19)
C60 C61 C62 122.34(18)
C60 C61 H85 118.8
C62 C61 H85 118.8
C63 C62 C61 117.99(19)
C63 C62 C68 122.14(19)
C61 C62 C68 119.82(18)
C62 C63 C58 121.29(18)
C62 C63 H86 119.4
C58 C63 H86 119.4
C66 C64 C67 108.8(2)
C66 C64 C60 112.5(2)
C67 C64 C60 110.57(19)
C66 C64 C65 108.7(2)
C67 C64 C65 108.0(2)
C60 C64 C65 108.22(19)
C64 C65 H87 109.5
C64 C65 H88 109.5
H87 C65 H88 109.5
C64 C65 H89 109.5
H87 C65 H89 109.5
H88 C65 H89 109.5
C64 C66 H90 109.5
C64 C66 H91 109.5
H90 C66 H91 109.5
C64 C66 H92 109.5
H90 C66 H92 109.5
H91 C66 H92 109.5
C64 C67 H93 109.5
C64 C67 H94 109.5
H93 C67 H94 109.5
C64 C67 H95 109.5
H93 C67 H95 109.5
H94 C67 H95 109.5
C73 C68 C74 113.3(7)
C73 C68 C71 137.5(4)
C74 C68 C71 70.3(6)
C73 C68 C69 34.4(4)
C74 C68 C69 131.0(5)
C71 C68 C69 109.4(3)
C73 C68 C62 108.4(4)
C74 C68 C62 113.1(4)
C71 C68 C62 108.16(19)
C69 C68 C62 113.1(2)
C73 C68 C70 78.0(5)
C74 C68 C70 39.4(6)
C71 C68 C70 108.0(2)
C69 C68 C70 107.1(3)
C62 C68 C70 111.0(2)
C73 C68 C72 109.4(6)
C74 C68 C72 106.5(7)
C71 C68 C72 38.7(4)
C69 C68 C72 75.6(4)
C62 C68 C72 105.9(4)
C70 C68 C72 137.7(4)
C68 C69 H96 109.5
C68 C69 H97 109.5
H96 C69 H97 109.5
C68 C69 H98 109.5
H96 C69 H98 109.5
H97 C69 H98 109.5
C68 C70 H99 109.5
C68 C70 H100 109.5
H99 C70 H100 109.5
C68 C70 H101 109.5
H99 C70 H101 109.5
H100 C70 H101 109.5
C68 C71 H102 109.5
C68 C71 H103 109.5
H102 C71 H103 109.5
C68 C71 H104 109.5
H102 C71 H104 109.5
H103 C71 H104 109.5
C68 C72 H105 109.5
C68 C72 H106 109.5
H105 C72 H106 109.5
C68 C72 H107 109.5
H105 C72 H107 109.5
H106 C72 H107 109.5
C68 C73 H108 109.5
C68 C73 H109 109.5
H108 C73 H109 109.5
C68 C73 H110 109.5
H108 C73 H110 109.5
H109 C73 H110 109.5
C68 C74 H111 109.5
C68 C74 H112 109.5
H111 C74 H112 109.5
C68 C74 H113 109.5
H111 C74 H113 109.5
H112 C74 H113 109.5
C80 C75 C76 117.99(17)
C80 C75 C15 121.47(17)
C76 C75 C15 120.52(17)
C80 C75 Li2 68.96(13)
C76 C75 Li2 138.16(15)
C15 C75 Li2 69.17(12)
C77 C76 C75 121.71(18)
C77 C76 H114 119.1
C75 C76 H114 119.1
C76 C77 C78 118.21(18)
C76 C77 C81 122.29(18)
C78 C77 C81 119.45(17)
C79 C78 C77 122.41(18)
C79 C78 H115 118.8
C77 C78 H115 118.8
C78 C79 C80 117.81(18)
C78 C79 C85 121.00(18)
C80 C79 C85 121.17(19)
C75 C80 C79 121.80(18)
C75 C80 Li2 80.21(14)
C79 C80 Li2 133.90(17)
C75 C80 H116 119.1
C79 C80 H116 119.1
Li2 C80 H116 57.5
C84 C81 C83 107.46(19)
C84 C81 C77 112.25(17)
C83 C81 C77 110.3(2)
C84 C81 C82 108.7(2)
C83 C81 C82 110.0(2)
C77 C81 C82 108.10(18)
C81 C82 H117 109.5
C81 C82 H118 109.5
H117 C82 H118 109.5
C81 C82 H119 109.5
H117 C82 H119 109.5
H118 C82 H119 109.5
C81 C83 H120 109.5
C81 C83 H121 109.5
H120 C83 H121 109.5
C81 C83 H122 109.5
H120 C83 H122 109.5
H121 C83 H122 109.5
C81 C84 H123 109.5
C81 C84 H124 109.5
H123 C84 H124 109.5
C81 C84 H125 109.5
H123 C84 H125 109.5
H124 C84 H125 109.5
C91 C85 C89 121.0(5)
C91 C85 C86 127.8(4)
C89 C85 C86 50.8(3)
C91 C85 C87 33.8(4)
C89 C85 C87 139.5(4)
C86 C85 C87 111.9(3)
C91 C85 C79 114.3(4)
C89 C85 C79 108.0(3)
C86 C85 C79 116.5(2)
C87 C85 C79 112.1(2)
C91 C85 C88 70.9(4)
C89 C85 C88 58.5(3)
C86 C85 C88 104.3(3)
C87 C85 C88 103.7(4)
C79 C85 C88 107.0(2)
C91 C85 C90 103.9(5)
C89 C85 C90 104.4(4)
C86 C85 C90 53.6(3)
C87 C85 C90 71.6(4)
C79 C85 C90 103.0(3)
C88 C85 C90 148.9(3)
C85 C86 H126 109.5
C85 C86 H127 109.5
H126 C86 H127 109.5
C85 C86 H128 109.5
H126 C86 H128 109.5
H127 C86 H128 109.5
C85 C87 H129 109.5
C85 C87 H130 109.5
H129 C87 H130 109.5
C85 C87 H131 109.5
H129 C87 H131 109.5
H130 C87 H131 109.5
C85 C88 H132 109.5
C85 C88 H133 109.5
H132 C88 H133 109.5
C85 C88 H134 109.5
H132 C88 H134 109.5
H133 C88 H134 109.5
C85 C89 H135 109.5
C85 C89 H136 109.5
H135 C89 H136 109.5
C85 C89 H137 109.5
H135 C89 H137 109.5
H136 C89 H137 109.5
C85 C90 H138 109.5
C85 C90 H139 109.5
H138 C90 H139 109.5
C85 C90 H140 109.5
H138 C90 H140 109.5
H139 C90 H140 109.5
C85 C91 H141 109.5
C85 C91 H142 109.5
H141 C91 H142 109.5
C85 C91 H143 109.5
H141 C91 H143 109.5
H142 C91 H143 109.5
C93 C92 C97 120.0
C93 C92 H144 120.0
C97 C92 H144 120.0
C94 C93 C92 120.0
C94 C93 H145 120.0
C92 C93 H145 120.0
C93 C94 C95 120.0
C93 C94 H146 120.0
C95 C94 H146 120.0
C96 C95 C94 120.0
C96 C95 H147 120.0
C94 C95 H147 120.0
C95 C96 C97 120.0
C95 C96 H148 120.0
C97 C96 H148 120.0
C96 C97 C92 120.0
C96 C97 H149 120.0
C92 C97 H149 120.0
C99 C98 C103 120.0
C99 C98 H150 120.0
C103 C98 H150 120.0
C98 C99 C100 120.0
C98 C99 H151 120.0
C100 C99 H151 120.0
C99 C100 C101 120.0
C99 C100 H152 120.0
C101 C100 H152 120.0
C102 C101 C100 120.0
C102 C101 H153 120.0
C100 C101 H153 120.0
C101 C102 C103 120.0
C101 C102 H154 120.0
C103 C102 H154 120.0
C102 C103 C98 120.0
C102 C103 H155 120.0
C98 C103 H155 120.0
C107 C104 C108 113.2(10)
C107 C104 Fe1 71.4(4)
C108 C104 Fe1 74.1(10)
C107 C104 H161 123.4
C108 C104 H161 123.4
Fe1 C104 H161 122.6
C106 C105 C108 112(2)
C106 C105 Fe1 71.4(14)
C108 C105 Fe1 70.9(15)
C106 C105 H162 124.0
C108 C105 H162 124.0
Fe1 C105 H162 125.4
C105 C106 C107 109.0(15)
C105 C106 Fe1 68.8(13)
C107 C106 Fe1 68.2(5)
C105 C106 H163 125.5
C107 C106 H163 125.5
Fe1 C106 H163 129.2
C104 C107 C106 107.7(7)
C104 C107 Fe1 66.5(4)
C106 C107 Fe1 70.6(5)
C104 C107 H164 126.2
C106 C107 H164 126.2
Fe1 C107 H164 128.3
C104 C108 C105 97.8(16)
C104 C108 Fe1 62.8(8)
C105 C108 Fe1 64.4(13)
C104 C108 H165 131.1
C105 C108 H165 131.1
Fe1 C108 H165 132.6

loop_
_geom_bond_atom_site_label_1
_geom_bond_atom_site_label_2
_geom_bond_distance
Li1 C11 2.120(4)
Li1 C1 2.126(4)
Li1 Li2 2.369(5)
Li1 C46 2.589(5)
Li1 C5 2.613(4)
Li1 C10 2.747(8)
Li1 C41 2.760(4)
Li1 Fe1 2.831(4)
Li2 C1 2.111(4)
Li2 C11 2.118(4)
Li2 C80 2.546(4)
Li2 C15 2.568(4)
Li2 C75 2.688(4)
Li2 C20 2.744(4)
Li2 Fe2 2.848(3)
Fe1 C104 1.946(8)
Fe1 C105 2.01(3)
Fe1 C107 2.011(7)
Fe1 C4 2.017(3)
Fe1 C7 2.02(2)
Fe1 C106 2.042(10)
Fe1 C3 2.045(2)
Fe1 C5 2.049(2)
Fe1 C9 2.069(10)
Fe1 C2 2.0732(19)
Fe1 C8 2.08(3)
Fe1 C108 2.10(2)
Fe2 C14 2.0269(19)
Fe2 C13 2.0323(19)
Fe2 C19 2.043(2)
Fe2 C18 2.044(2)
Fe2 C20 2.045(2)
Fe2 C16 2.048(2)
Fe2 C17 2.053(2)
Fe2 C15 2.0531(19)
Fe2 C12 2.0642(18)
Fe2 C11 2.1192(19)
C1 C2 1.447(3)
C1 C5 1.456(3)
C2 C3 1.431(3)
C2 C21 1.486(3)
C3 C4 1.412(3)
C3 H1 0.9500
C4 C5 1.438(3)
C4 H2 0.9500
C5 C41 1.492(3)
C6 C7 1.40(3)
C6 C10 1.405(12)
C6 H156 0.9500
C7 C8 1.25(4)
C7 H157 0.9500
C8 C9 1.45(3)
C8 H158 0.9500
C9 C10 1.415(15)
C9 H159 0.9500
C10 H160 0.9500
C11 C12 1.439(3)
C11 C15 1.456(3)
C12 C13 1.431(3)
C12 C58 1.495(3)
C13 C14 1.421(3)
C13 H8 0.9500
C14 C15 1.438(3)
C14 H9 0.9500
C15 C75 1.490(3)
C16 C17 1.363(4)
C16 C20 1.411(4)
C16 H10 0.9500
C17 C18 1.379(4)
C17 H11 0.9500
C18 C19 1.405(3)
C18 H12 0.9500
C19 C20 1.453(4)
C19 H13 0.9500
C20 H14 0.9500
C21 C22 1.392(3)
C21 C26 1.400(3)
C22 C23 1.396(3)
C22 H15 0.9500
C23 C24 1.394(3)
C23 C27 1.538(3)
C24 C25 1.393(3)
C24 H16 0.9500
C25 C26 1.398(3)
C25 C34 1.535(3)
C26 H17 0.9500
C27 C32 1.423(15)
C27 C33 1.44(2)
C27 C30 1.513(3)
C27 C28 1.534(4)
C27 C29 1.546(4)
C27 C31 1.68(2)
C28 H18 0.9800
C28 H19 0.9800
C28 H20 0.9800
C29 H21 0.9800
C29 H22 0.9800
C29 H23 0.9800
C30 H24 0.9800
C30 H25 0.9800
C30 H26 0.9800
C31 H27 0.9800
C31 H28 0.9800
C31 H29 0.9800
C32 H30 0.9800
C32 H31 0.9800
C32 H32 0.9800
C33 H33 0.9800
C33 H34 0.9800
C33 H35 0.9800
C34 C40 1.488(4)
C34 C35 1.494(7)
C34 C38 1.515(4)
C34 C39 1.557(4)
C34 C36 1.561(7)
C34 C37 1.636(7)
C35 H36 0.9800
C35 H37 0.9800
C35 H38 0.9800
C36 H39 0.9800
C36 H40 0.9800
C36 H41 0.9800
C37 H42 0.9800
C37 H43 0.9800
C37 H44 0.9800
C38 H45 0.9800
C38 H46 0.9800
C38 H47 0.9800
C39 H48 0.9800
C39 H49 0.9800
C39 H50 0.9800
C40 H51 0.9800
C40 H52 0.9800
C40 H53 0.9800
C41 C46 1.400(3)
C41 C42 1.403(3)
C42 C43 1.389(3)
C42 H54 0.9500
C43 C44 1.388(4)
C43 C47 1.535(3)
C44 C45 1.391(4)
C44 H55 0.9500
C45 C46 1.407(3)
C45 C51 1.541(4)
C46 H56 0.9500
C47 C50 1.531(5)
C47 C49 1.536(4)
C47 C48 1.544(4)
C48 H57 0.9800
C48 H58 0.9800
C48 H59 0.9800
C49 H60 0.9800
C49 H61 0.9800
C49 H62 0.9800
C50 H63 0.9800
C50 H64 0.9800
C50 H65 0.9800
C51 C52 1.378(6)
C51 C57 1.442(7)
C51 C53 1.535(5)
C51 C54 1.617(6)
C51 C55 1.646(8)
C51 C56 1.699(7)
C52 H66 0.9800
C52 H67 0.9800
C52 H68 0.9800
C53 H69 0.9800
C53 H70 0.9800
C53 H71 0.9800
C54 H72 0.9800
C54 H73 0.9800
C54 H74 0.9800
C55 H75 0.9800
C55 H76 0.9800
C55 H77 0.9800
C56 H78 0.9800
C56 H79 0.9800
C56 H80 0.9800
C57 H81 0.9800
C57 H82 0.9800
C57 H83 0.9800
C58 C59 1.390(3)
C58 C63 1.402(3)
C59 C60 1.396(3)
C59 H84 0.9500
C60 C61 1.394(3)
C60 C64 1.536(3)
C61 C62 1.398(3)
C61 H85 0.9500
C62 C63 1.398(3)
C62 C68 1.538(3)
C63 H86 0.9500
C64 C66 1.520(3)
C64 C67 1.531(4)
C64 C65 1.538(4)
C65 H87 0.9800
C65 H88 0.9800
C65 H89 0.9800
C66 H90 0.9800
C66 H91 0.9800
C66 H92 0.9800
C67 H93 0.9800
C67 H94 0.9800
C67 H95 0.9800
C68 C73 1.485(10)
C68 C74 1.488(10)
C68 C71 1.517(3)
C68 C69 1.522(4)
C68 C70 1.565(4)
C68 C72 1.597(10)
C69 H96 0.9800
C69 H97 0.9800
C69 H98 0.9800
C70 H99 0.9800
C70 H100 0.9800
C70 H101 0.9800
C71 H102 0.9800
C71 H103 0.9800
C71 H104 0.9800
C72 H105 0.9800
C72 H106 0.9800
C72 H107 0.9800
C73 H108 0.9800
C73 H109 0.9800
C73 H110 0.9800
C74 H111 0.9800
C74 H112 0.9800
C74 H113 0.9800
C75 C80 1.398(3)
C75 C76 1.403(3)
C76 C77 1.387(3)
C76 H114 0.9500
C77 C78 1.400(3)
C77 C81 1.532(3)
C78 C79 1.382(3)
C78 H115 0.9500
C79 C80 1.405(3)
C79 C85 1.538(3)
C80 H116 0.9500
C81 C84 1.528(3)
C81 C83 1.532(3)
C81 C82 1.539(4)
C82 H117 0.9800
C82 H118 0.9800
C82 H119 0.9800
C83 H120 0.9800
C83 H121 0.9800
C83 H122 0.9800
C84 H123 0.9800
C84 H124 0.9800
C84 H125 0.9800
C85 C91 1.393(8)
C85 C89 1.464(7)
C85 C86 1.472(4)
C85 C87 1.523(5)
C85 C88 1.657(5)
C85 C90 1.715(7)
C86 H126 0.9800
C86 H127 0.9800
C86 H128 0.9800
C87 H129 0.9800
C87 H130 0.9800
C87 H131 0.9800
C88 H132 0.9800
C88 H133 0.9800
C88 H134 0.9800
C89 H135 0.9800
C89 H136 0.9800
C89 H137 0.9800
C90 H138 0.9800
C90 H139 0.9800
C90 H140 0.9800
C91 H141 0.9800
C91 H142 0.9800
C91 H143 0.9800
C92 C93 1.3900
C92 C97 1.3900
C92 H144 0.9500
C93 C94 1.3900
C93 H145 0.9500
C94 C95 1.3900
C94 H146 0.9500
C95 C96 1.3900
C95 H147 0.9500
C96 C97 1.3900
C96 H148 0.9500
C97 H149 0.9500
C98 C99 1.3900
C98 C103 1.3900
C98 H150 0.9500
C99 C100 1.3900
C99 H151 0.9500
C100 C101 1.3900
C100 H152 0.9500
C101 C102 1.3900
C101 H153 0.9500
C102 C103 1.3900
C102 H154 0.9500
C103 H155 0.9500
C104 C107 1.421(9)
C104 C108 1.50(3)
C104 H161 0.9500
C105 C106 1.38(4)
C105 C108 1.57(4)
C105 H162 0.9500
C106 C107 1.427(11)
C106 H163 0.9500
C107 H164 0.9500
C108 H165 0.9500

loop_
_geom_torsion_atom_site_label_1
_geom_torsion_atom_site_label_2
_geom_torsion_atom_site_label_3
_geom_torsion_atom_site_label_4
_geom_torsion
C11 Li1 Li2 C1 -168.5(2)
C46 Li1 Li2 C1 -69.51(15)
C5 Li1 Li2 C1 -13.14(10)
C10 Li1 Li2 C1 65.9(4)
C41 Li1 Li2 C1 -38.49(14)
Fe1 Li1 Li2 C1 30.27(11)
C1 Li1 Li2 C11 168.5(2)
C46 Li1 Li2 C11 99.02(16)
C5 Li1 Li2 C11 155.39(18)
C10 Li1 Li2 C11 -125.6(4)
C41 Li1 Li2 C11 130.04(18)
Fe1 Li1 Li2 C11 -161.20(17)
C11 Li1 Li2 C80 -67.18(15)
C1 Li1 Li2 C80 101.34(17)
C46 Li1 Li2 C80 31.83(19)
C5 Li1 Li2 C80 88.21(15)
C10 Li1 Li2 C80 167.3(3)
C41 Li1 Li2 C80 62.86(19)
Fe1 Li1 Li2 C80 131.61(14)
C11 Li1 Li2 C15 -10.27(10)
C1 Li1 Li2 C15 158.26(18)
C46 Li1 Li2 C15 88.75(15)
C5 Li1 Li2 C15 145.12(14)
C10 Li1 Li2 C15 -135.8(4)
C41 Li1 Li2 C15 119.77(14)
Fe1 Li1 Li2 C15 -171.47(13)
C11 Li1 Li2 C75 -34.53(14)
C1 Li1 Li2 C75 133.99(19)
C46 Li1 Li2 C75 64.48(19)
C5 Li1 Li2 C75 120.86(15)
C10 Li1 Li2 C75 -160.1(3)
C41 Li1 Li2 C75 95.51(17)
Fe1 Li1 Li2 C75 164.27(13)
C11 Li1 Li2 C20 70.82(17)
C1 Li1 Li2 C20 -120.7(2)
C46 Li1 Li2 C20 169.83(15)
C5 Li1 Li2 C20 -133.79(16)
C10 Li1 Li2 C20 -54.7(4)
C41 Li1 Li2 C20 -159.14(15)
Fe1 Li1 Li2 C20 -90.39(17)
C11 Li1 Li2 Fe2 33.84(10)
C1 Li1 Li2 Fe2 -157.63(17)
C46 Li1 Li2 Fe2 132.86(13)
C5 Li1 Li2 Fe2 -170.77(13)
C10 Li1 Li2 Fe2 -91.7(4)
C41 Li1 Li2 Fe2 163.88(13)
Fe1 Li1 Li2 Fe2 -127.36(12)
C1 Li2 Fe2 C14 -117.6(3)
C11 Li2 Fe2 C14 -48.21(12)
Li1 Li2 Fe2 C14 -86.80(14)
C80 Li2 Fe2 C14 22.04(13)
C15 Li2 Fe2 C14 0.33(10)
C75 Li2 Fe2 C14 26.12(10)
C20 Li2 Fe2 C14 146.12(12)
C1 Li2 Fe2 C13 -76.9(3)
C11 Li2 Fe2 C13 -7.50(14)
Li1 Li2 Fe2 C13 -46.09(17)
C80 Li2 Fe2 C13 62.75(14)
C15 Li2 Fe2 C13 41.04(11)
C75 Li2 Fe2 C13 66.83(10)
C20 Li2 Fe2 C13 -173.17(12)
C1 Li2 Fe2 C19 128.7(3)
C11 Li2 Fe2 C19 -161.90(12)
Li1 Li2 Fe2 C19 159.51(15)
C80 Li2 Fe2 C19 -91.66(13)
C15 Li2 Fe2 C19 -113.37(10)
C75 Li2 Fe2 C19 -87.58(10)
C20 Li2 Fe2 C19 32.42(13)
C1 Li2 Fe2 C18 114.7(3)
C11 Li2 Fe2 C18 -175.90(12)
Li1 Li2 Fe2 C18 145.51(14)
C80 Li2 Fe2 C18 -105.65(15)
C15 Li2 Fe2 C18 -127.36(13)
C75 Li2 Fe2 C18 -101.57(14)
C20 Li2 Fe2 C18 18.43(17)
C1 Li2 Fe2 C20 96.3(3)
C11 Li2 Fe2 C20 165.68(16)
Li1 Li2 Fe2 C20 127.09(19)
C80 Li2 Fe2 C20 -124.08(16)
C15 Li2 Fe2 C20 -145.79(14)
C75 Li2 Fe2 C20 -120.00(14)
C1 Li2 Fe2 C16 60.7(3)
C11 Li2 Fe2 C16 130.11(12)
Li1 Li2 Fe2 C16 91.52(15)
C80 Li2 Fe2 C16 -159.64(13)
C15 Li2 Fe2 C16 178.64(10)
C75 Li2 Fe2 C16 -155.56(10)
C20 Li2 Fe2 C16 -35.57(13)
C1 Li2 Fe2 C17 64.2(3)
C11 Li2 Fe2 C17 133.62(12)
Li1 Li2 Fe2 C17 95.03(16)
C80 Li2 Fe2 C17 -156.13(11)
C15 Li2 Fe2 C17 -177.84(11)
C75 Li2 Fe2 C17 -152.05(10)
C20 Li2 Fe2 C17 -32.05(16)
C1 Li2 Fe2 C15 -117.9(3)
C11 Li2 Fe2 C15 -48.54(10)
Li1 Li2 Fe2 C15 -87.13(15)
C80 Li2 Fe2 C15 21.71(10)
C75 Li2 Fe2 C15 25.79(8)
C20 Li2 Fe2 C15 145.79(14)
C1 Li2 Fe2 C12 -51.1(3)
C11 Li2 Fe2 C12 18.26(10)
Li1 Li2 Fe2 C12 -20.33(14)
C80 Li2 Fe2 C12 88.51(12)
C15 Li2 Fe2 C12 66.80(9)
C75 Li2 Fe2 C12 92.59(9)
C20 Li2 Fe2 C12 -147.41(13)
C1 Li2 Fe2 C11 -69.4(3)
Li1 Li2 Fe2 C11 -38.59(13)
C80 Li2 Fe2 C11 70.25(13)
C15 Li2 Fe2 C11 48.54(10)
C75 Li2 Fe2 C11 74.33(11)
C20 Li2 Fe2 C11 -165.68(16)
C11 Li2 C1 C2 -145.83(18)
Li1 Li2 C1 C2 -135.62(19)
C80 Li2 C1 C2 124.84(17)
C15 Li2 C1 C2 -170.8(2)
C75 Li2 C1 C2 138.3(2)
C20 Li2 C1 C2 -38.0(3)
Fe2 Li2 C1 C2 -97.7(3)
C11 Li2 C1 C5 42.1(4)
Li1 Li2 C1 C5 52.3(4)
C80 Li2 C1 C5 -47.2(4)
C15 Li2 C1 C5 17.2(5)
C75 Li2 C1 C5 -33.8(5)
C20 Li2 C1 C5 150.0(3)
Fe2 Li2 C1 C5 90.3(4)
C11 Li2 C1 Fe1 -70.6(2)
Li1 Li2 C1 Fe1 -60.41(19)
C80 Li2 C1 Fe1 -159.96(12)
C15 Li2 C1 Fe1 -95.6(3)
C75 Li2 C1 Fe1 -146.53(18)
C20 Li2 C1 Fe1 37.2(3)
Fe2 Li2 C1 Fe1 -22.5(4)
C11 Li2 C1 Li1 -10.22(18)
C80 Li2 C1 Li1 -99.54(19)
C15 Li2 C1 Li1 -35.1(3)
C75 Li2 C1 Li1 -86.1(3)
C20 Li2 C1 Li1 97.7(2)
Fe2 Li2 C1 Li1 38.0(3)
C104 Fe1 C1 C2 117.4(3)
C105 Fe1 C1 C2 -54(11)
C107 Fe1 C1 C2 163.7(3)
C4 Fe1 C1 C2 -79.51(13)
C7 Fe1 C1 C2 63.6(16)
C106 Fe1 C1 C2 -154.8(4)
C3 Fe1 C1 C2 -35.97(12)
C5 Fe1 C1 C2 -116.70(17)
C9 Fe1 C1 C2 176.2(5)
C8 Fe1 C1 C2 67(11)
C108 Fe1 C1 C2 72.3(12)
C104 Fe1 C1 C5 -125.9(3)
C105 Fe1 C1 C5 63(11)
C107 Fe1 C1 C5 -79.6(3)
C4 Fe1 C1 C5 37.19(13)
C7 Fe1 C1 C5 -179.7(15)
C106 Fe1 C1 C5 -38.1(4)
C3 Fe1 C1 C5 80.73(13)
C9 Fe1 C1 C5 -67.1(5)
C2 Fe1 C1 C5 116.70(17)
C8 Fe1 C1 C5 -176(11)
C108 Fe1 C1 C5 -171.0(12)
C104 Fe1 C1 Li2 23.0(3)
C105 Fe1 C1 Li2 -148(11)
C107 Fe1 C1 Li2 69.3(3)
C4 Fe1 C1 Li2 -173.90(19)
C7 Fe1 C1 Li2 -30.8(16)
C106 Fe1 C1 Li2 110.8(4)
C3 Fe1 C1 Li2 -130.36(19)
C5 Fe1 C1 Li2 148.9(2)
C9 Fe1 C1 Li2 81.8(5)
C2 Fe1 C1 Li2 -94.4(2)
C8 Fe1 C1 Li2 -27(11)
C108 Fe1 C1 Li2 -22.0(12)
C104 Fe1 C1 Li1 -31.2(3)
C105 Fe1 C1 Li1 157(11)
C107 Fe1 C1 Li1 15.1(3)
C4 Fe1 C1 Li1 131.86(14)
C7 Fe1 C1 Li1 -85.1(16)
C106 Fe1 C1 Li1 56.5(4)
C3 Fe1 C1 Li1 175.40(14)
C5 Fe1 C1 Li1 94.67(16)
C9 Fe1 C1 Li1 27.6(5)
C2 Fe1 C1 Li1 -148.63(17)
C8 Fe1 C1 Li1 -82(11)
C108 Fe1 C1 Li1 -76.3(12)
C11 Li1 C1 C2 101.6(3)
Li2 Li1 C1 C2 91.5(3)
C46 Li1 C1 C2 -155.6(2)
C5 Li1 C1 C2 -112.6(3)
C10 Li1 C1 C2 -39.7(4)
C41 Li1 C1 C2 -130.2(2)
Fe1 Li1 C1 C2 -46.2(2)
C11 Li1 C1 C5 -145.8(2)
Li2 Li1 C1 C5 -155.95(19)
C46 Li1 C1 C5 -43.04(15)
C10 Li1 C1 C5 72.9(3)
C41 Li1 C1 C5 -17.62(13)
Fe1 Li1 C1 C5 66.40(12)
C11 Li1 C1 Li2 10.16(18)
C46 Li1 C1 Li2 112.91(16)
C5 Li1 C1 Li2 155.95(19)
C10 Li1 C1 Li2 -131.1(3)
C41 Li1 C1 Li2 138.34(16)
Fe1 Li1 C1 Li2 -137.65(15)
C11 Li1 C1 Fe1 147.80(18)
Li2 Li1 C1 Fe1 137.65(15)
C46 Li1 C1 Fe1 -109.44(10)
C5 Li1 C1 Fe1 -66.40(12)
C10 Li1 C1 Fe1 6.5(3)
C41 Li1 C1 Fe1 -84.02(9)
C5 C1 C2 C3 -0.3(2)
Li2 C1 C2 C3 -176.08(18)
Fe1 C1 C2 C3 57.35(16)
Li1 C1 C2 C3 108.0(3)
C5 C1 C2 C21 173.87(19)
Li2 C1 C2 C21 -1.9(3)
Fe1 C1 C2 C21 -128.5(2)
Li1 C1 C2 C21 -77.8(3)
C5 C1 C2 Fe1 -57.62(14)
Li2 C1 C2 Fe1 126.57(14)
Li1 C1 C2 Fe1 50.7(2)
C104 Fe1 C2 C3 151.9(3)
C105 Fe1 C2 C3 51.4(14)
C107 Fe1 C2 C3 -155.4(5)
C4 Fe1 C2 C3 -38.26(14)
C7 Fe1 C2 C3 96.5(10)
C106 Fe1 C2 C3 -16.7(13)
C5 Fe1 C2 C3 -83.21(15)
C9 Fe1 C2 C3 120(6)
C8 Fe1 C2 C3 63.8(13)
C108 Fe1 C2 C3 102.2(9)
C104 Fe1 C2 C1 -85.7(3)
C105 Fe1 C2 C1 173.9(14)
C107 Fe1 C2 C1 -32.9(5)
C4 Fe1 C2 C1 84.23(13)
C7 Fe1 C2 C1 -141.0(10)
C106 Fe1 C2 C1 105.8(13)
C3 Fe1 C2 C1 122.49(18)
C5 Fe1 C2 C1 39.28(12)
C9 Fe1 C2 C1 -117(6)
C8 Fe1 C2 C1 -173.7(13)
C108 Fe1 C2 C1 -135.3(9)
C104 Fe1 C2 C21 33.3(4)
C105 Fe1 C2 C21 -67.2(14)
C107 Fe1 C2 C21 86.0(5)
C4 Fe1 C2 C21 -156.8(2)
C7 Fe1 C2 C21 -22.1(10)
C106 Fe1 C2 C21 -135.3(13)
C3 Fe1 C2 C21 -118.6(2)
C5 Fe1 C2 C21 158.2(2)
C9 Fe1 C2 C21 2(6)
C8 Fe1 C2 C21 -54.8(13)
C108 Fe1 C2 C21 -16.4(9)
C1 C2 C3 C4 0.0(3)
C21 C2 C3 C4 -174.1(2)
Fe1 C2 C3 C4 59.18(18)
C1 C2 C3 Fe1 -59.22(15)
C21 C2 C3 Fe1 126.8(2)
C104 Fe1 C3 C4 175.4(5)
C105 Fe1 C3 C4 95.8(10)
C107 Fe1 C3 C4 24.1(8)
C7 Fe1 C3 C4 140.6(8)
C106 Fe1 C3 C4 56.3(4)
C5 Fe1 C3 C4 -38.76(14)
C9 Fe1 C3 C4 65.4(5)
C2 Fe1 C3 C4 -118.2(2)
C8 Fe1 C3 C4 102.2(10)
C108 Fe1 C3 C4 142.4(8)
C104 Fe1 C3 C2 -66.4(5)
C105 Fe1 C3 C2 -146.0(10)
C107 Fe1 C3 C2 142.3(7)
C4 Fe1 C3 C2 118.2(2)
C7 Fe1 C3 C2 -101.2(8)
C106 Fe1 C3 C2 174.5(4)
C5 Fe1 C3 C2 79.48(13)
C9 Fe1 C3 C2 -176.3(5)
C8 Fe1 C3 C2 -139.5(10)
C108 Fe1 C3 C2 -99.3(8)
C2 C3 C4 C5 0.3(3)
Fe1 C3 C4 C5 60.87(19)
C2 C3 C4 Fe1 -60.53(17)
C104 Fe1 C4 C3 -173.0(8)
C105 Fe1 C4 C3 -96.1(10)
C107 Fe1 C4 C3 -171.2(3)
C7 Fe1 C4 C3 -62.8(12)
C106 Fe1 C4 C3 -135.9(4)
C5 Fe1 C4 C3 118.21(19)
C9 Fe1 C4 C3 -140.7(3)
C2 Fe1 C4 C3 38.26(13)
C8 Fe1 C4 C3 -95.7(11)
C108 Fe1 C4 C3 -66.5(12)
C104 Fe1 C4 C5 68.8(8)
C105 Fe1 C4 C5 145.7(10)
C107 Fe1 C4 C5 70.6(3)
C7 Fe1 C4 C5 179.0(12)
C106 Fe1 C4 C5 105.9(4)
C3 Fe1 C4 C5 -118.21(19)
C9 Fe1 C4 C5 101.1(3)
C2 Fe1 C4 C5 -79.95(13)
C8 Fe1 C4 C5 146.1(10)
C108 Fe1 C4 C5 175.3(12)
C3 C4 C5 C1 -0.5(3)
Fe1 C4 C5 C1 60.49(17)
C3 C4 C5 C41 -178.6(2)
Fe1 C4 C5 C41 -117.6(2)
C3 C4 C5 Fe1 -61.0(2)
C3 C4 C5 Li1 -58.0(4)
Fe1 C4 C5 Li1 3.0(2)
C2 C1 C5 C4 0.5(3)
Li2 C1 C5 C4 172.7(3)
Fe1 C1 C5 C4 -57.90(18)
Li1 C1 C5 C4 -140.1(2)
C2 C1 C5 C41 178.5(2)
Li2 C1 C5 C41 -9.3(5)
Fe1 C1 C5 C41 120.2(2)
Li1 C1 C5 C41 38.0(3)
C2 C1 C5 Fe1 58.38(13)
Li2 C1 C5 Fe1 -129.4(3)
Li1 C1 C5 Fe1 -82.19(12)
C2 C1 C5 Li1 140.6(2)
Li2 C1 C5 Li1 -47.2(3)
Fe1 C1 C5 Li1 82.19(12)
C104 Fe1 C5 C4 -160.1(3)
C105 Fe1 C5 C4 -52.3(13)
C107 Fe1 C5 C4 -125.0(3)
C7 Fe1 C5 C4 -74(88)
C106 Fe1 C5 C4 -82.6(3)
C3 Fe1 C5 C4 38.09(13)
C9 Fe1 C5 C4 -99.1(4)
C2 Fe1 C5 C4 82.13(13)
C8 Fe1 C5 C4 -59.5(15)
C108 Fe1 C5 C4 -152(7)
C104 Fe1 C5 C1 79.0(3)
C105 Fe1 C5 C1 -173.3(13)
C107 Fe1 C5 C1 114.0(3)
C4 Fe1 C5 C1 -120.95(17)
C7 Fe1 C5 C1 165(88)
C106 Fe1 C5 C1 156.4(3)
C3 Fe1 C5 C1 -82.85(13)
C9 Fe1 C5 C1 140.0(3)
C2 Fe1 C5 C1 -38.81(11)
C8 Fe1 C5 C1 179.5(14)
C108 Fe1 C5 C1 87(7)
C104 Fe1 C5 C41 -42.5(4)
C105 Fe1 C5 C41 65.2(13)
C107 Fe1 C5 C41 -7.5(3)
C4 Fe1 C5 C41 117.6(2)
C7 Fe1 C5 C41 43(88)
C106 Fe1 C5 C41 34.9(3)
C3 Fe1 C5 C41 155.6(2)
C9 Fe1 C5 C41 18.5(4)
C2 Fe1 C5 C41 -160.3(2)
C8 Fe1 C5 C41 58.0(15)
C108 Fe1 C5 C41 -35(7)
C104 Fe1 C5 Li1 21.9(3)
C105 Fe1 C5 Li1 129.6(13)
C107 Fe1 C5 Li1 56.9(3)
C4 Fe1 C5 Li1 -178.06(16)
C7 Fe1 C5 Li1 108(88)
C106 Fe1 C5 Li1 99.3(3)
C3 Fe1 C5 Li1 -139.97(11)
C9 Fe1 C5 Li1 82.9(3)
C2 Fe1 C5 Li1 -95.93(11)
C8 Fe1 C5 Li1 122.4(14)
C108 Fe1 C5 Li1 30(7)
C11 Li1 C5 C4 126.7(3)
C1 Li1 C5 C4 76.9(3)
Li2 Li1 C5 C4 96.6(3)
C46 Li1 C5 C4 -155.7(3)
C10 Li1 C5 C4 -28.7(4)
C41 Li1 C5 C4 -133.7(3)
Fe1 Li1 C5 C4 -2.9(2)
C11 Li1 C5 C1 49.8(3)
Li2 Li1 C5 C1 19.69(16)
C46 Li1 C5 C1 127.45(18)
C10 Li1 C5 C1 -105.6(3)
C41 Li1 C5 C1 149.4(2)
Fe1 Li1 C5 C1 -79.79(14)
C11 Li1 C5 C41 -99.6(3)
C1 Li1 C5 C41 -149.4(2)
Li2 Li1 C5 C41 -129.70(19)
C46 Li1 C5 C41 -21.95(13)
C10 Li1 C5 C41 105.0(3)
Fe1 Li1 C5 C41 130.82(16)
C11 Li1 C5 Fe1 129.6(3)
C1 Li1 C5 Fe1 79.79(14)
Li2 Li1 C5 Fe1 99.48(14)
C46 Li1 C5 Fe1 -152.77(12)
C10 Li1 C5 Fe1 -25.8(3)
C41 Li1 C5 Fe1 -130.82(16)
C104 Fe1 C6 C7 120.7(19)
C105 Fe1 C6 C7 34.0(17)
C107 Fe1 C6 C7 110.4(14)
C4 Fe1 C6 C7 1(4)
C106 Fe1 C6 C7 73.6(14)
C3 Fe1 C6 C7 -59.3(14)
C5 Fe1 C6 C7 178.9(13)
C9 Fe1 C6 C7 79.5(14)
C2 Fe1 C6 C7 -99.6(14)
C8 Fe1 C6 C7 33.8(17)
C108 Fe1 C6 C7 4(3)
C104 Fe1 C6 C10 3.0(9)
C105 Fe1 C6 C10 -83.7(11)
C107 Fe1 C6 C10 -7.3(5)
C4 Fe1 C6 C10 -117(4)
C7 Fe1 C6 C10 -117.7(15)
C106 Fe1 C6 C10 -44.1(6)
C3 Fe1 C6 C10 -177.0(4)
C5 Fe1 C6 C10 61.2(6)
C9 Fe1 C6 C10 -38.2(5)
C2 Fe1 C6 C10 142.7(5)
C8 Fe1 C6 C10 -83.9(12)
C108 Fe1 C6 C10 -113.7(14)
C10 C6 C7 C8 -11(3)
Fe1 C6 C7 C8 -67(2)
C10 C6 C7 Fe1 56.2(9)
C104 Fe1 C7 C8 101(2)
C105 Fe1 C7 C8 -7(3)
C107 Fe1 C7 C8 65.8(19)
C4 Fe1 C7 C8 -59(3)
C106 Fe1 C7 C8 23.4(18)
C3 Fe1 C7 C8 -97(2)
C5 Fe1 C7 C8 15(89)
C9 Fe1 C7 C8 39.9(18)
C2 Fe1 C7 C8 -141.3(18)
C108 Fe1 C7 C8 99(14)
C104 Fe1 C7 C6 -20.0(7)
C105 Fe1 C7 C6 -129(2)
C107 Fe1 C7 C6 -55.5(11)
C4 Fe1 C7 C6 -179.9(4)
C106 Fe1 C7 C6 -98.0(12)
C3 Fe1 C7 C6 141.5(9)
C5 Fe1 C7 C6 -106(87)
C9 Fe1 C7 C6 -81.5(13)
C2 Fe1 C7 C6 97.3(12)
C8 Fe1 C7 C6 -121(3)
C108 Fe1 C7 C6 -22(13)
C6 C7 C8 C9 10(3)
Fe1 C7 C8 C9 -59.3(18)
C6 C7 C8 Fe1 69.3(18)
C104 Fe1 C8 C7 -55.9(19)
C105 Fe1 C8 C7 145(14)
C107 Fe1 C8 C7 -103(2)
C4 Fe1 C8 C7 141.7(19)
C106 Fe1 C8 C7 -145(3)
C3 Fe1 C8 C7 97(2)
C5 Fe1 C8 C7 -179.7(17)
C9 Fe1 C8 C7 -118(2)
C2 Fe1 C8 C7 58(2)
C108 Fe1 C8 C7 -10(3)
C104 Fe1 C8 C9 62.2(10)
C105 Fe1 C8 C9 -97(13)
C107 Fe1 C8 C9 15.5(8)
C4 Fe1 C8 C9 -100.2(11)
C7 Fe1 C8 C9 118(2)
C106 Fe1 C8 C9 -27.4(7)
C3 Fe1 C8 C9 -144.5(9)
C5 Fe1 C8 C9 -61.6(18)
C2 Fe1 C8 C9 176.6(5)
C108 Fe1 C8 C9 108(2)
C7 C8 C9 C10 -5(3)
Fe1 C8 C9 C10 -64.2(9)
C7 C8 C9 Fe1 60(2)
C104 Fe1 C9 C10 21.9(4)
C105 Fe1 C9 C10 126.1(16)
C107 Fe1 C9 C10 -34.8(6)
C4 Fe1 C9 C10 -147.3(5)
C7 Fe1 C9 C10 78.9(11)
C106 Fe1 C9 C10 -163(2)
C3 Fe1 C9 C10 172.0(5)
C5 Fe1 C9 C10 -101.5(5)
C2 Fe1 C9 C10 55(7)
C8 Fe1 C9 C10 113.6(15)
C108 Fe1 C9 C10 73.1(11)
C104 Fe1 C9 C8 -91.7(14)
C105 Fe1 C9 C8 13(3)
C107 Fe1 C9 C8 -148.5(16)
C4 Fe1 C9 C8 99.1(14)
C7 Fe1 C9 C8 -34.8(16)
C106 Fe1 C9 C8 84(2)
C3 Fe1 C9 C8 58.4(15)
C5 Fe1 C9 C8 144.9(13)
C2 Fe1 C9 C8 -59(7)
C108 Fe1 C9 C8 -40.5(17)
C7 C6 C10 C9 6.8(14)
Fe1 C6 C10 C9 60.4(7)
C7 C6 C10 Fe1 -53.5(12)
C7 C6 C10 Li1 -119.9(12)
Fe1 C6 C10 Li1 -66.3(3)
C8 C9 C10 C6 -1.8(15)
Fe1 C9 C10 C6 -64.8(6)
C8 C9 C10 Fe1 62.9(13)
C8 C9 C10 Li1 111.8(14)
Fe1 C9 C10 Li1 48.9(5)
C104 Fe1 C10 C6 -2.6(8)
C105 Fe1 C10 C6 83.3(11)
C107 Fe1 C10 C6 163.3(12)
C4 Fe1 C10 C6 174.8(3)
C7 Fe1 C10 C6 37.7(9)
C106 Fe1 C10 C6 124.7(7)
C3 Fe1 C10 C6 24(4)
C5 Fe1 C10 C6 -143.0(4)
C9 Fe1 C10 C6 118.4(8)
C2 Fe1 C10 C6 -58.2(6)
C8 Fe1 C10 C6 77.2(11)
C108 Fe1 C10 C6 35.8(9)
C104 Fe1 C10 C9 -121.0(10)
C105 Fe1 C10 C9 -35.1(12)
C107 Fe1 C10 C9 44.8(10)
C4 Fe1 C10 C9 56.3(7)
C7 Fe1 C10 C9 -80.7(10)
C106 Fe1 C10 C9 6.3(8)
C3 Fe1 C10 C9 -95(4)
C5 Fe1 C10 C9 98.5(5)
C2 Fe1 C10 C9 -176.7(5)
C8 Fe1 C10 C9 -41.2(12)
C108 Fe1 C10 C9 -82.6(10)
C104 Fe1 C10 Li1 102.9(9)
C105 Fe1 C10 Li1 -171.2(11)
C107 Fe1 C10 Li1 -91.2(9)
C4 Fe1 C10 Li1 -79.7(4)
C7 Fe1 C10 Li1 143.2(9)
C106 Fe1 C10 Li1 -129.8(6)
C3 Fe1 C10 Li1 129(3)
C5 Fe1 C10 Li1 -37.5(3)
C9 Fe1 C10 Li1 -136.1(7)
C2 Fe1 C10 Li1 47.3(5)
C8 Fe1 C10 Li1 -177.3(11)
C108 Fe1 C10 Li1 141.4(9)
C11 Li1 C10 C6 -59.4(7)
C1 Li1 C10 C6 63.9(6)
Li2 Li1 C10 C6 14.9(8)
C46 Li1 C10 C6 145.5(6)
C5 Li1 C10 C6 96.4(6)
C41 Li1 C10 C6 127.3(6)
Fe1 Li1 C10 C6 70.9(5)
C11 Li1 C10 C9 -178.6(6)
C1 Li1 C10 C9 -55.2(8)
Li2 Li1 C10 C9 -104.2(8)
C46 Li1 C10 C9 26.4(8)
C5 Li1 C10 C9 -22.8(7)
C41 Li1 C10 C9 8.1(8)
Fe1 Li1 C10 C9 -48.3(6)
C11 Li1 C10 Fe1 -130.3(3)
C1 Li1 C10 Fe1 -6.9(3)
Li2 Li1 C10 Fe1 -55.9(5)
C46 Li1 C10 Fe1 74.7(3)
C5 Li1 C10 Fe1 25.6(3)
C41 Li1 C10 Fe1 56.4(3)
C1 Li2 C11 C12 96.9(3)
Li1 Li2 C11 C12 86.7(3)
C80 Li2 C11 C12 -155.3(2)
C15 Li2 C11 C12 -111.6(3)
C75 Li2 C11 C12 -128.8(3)
C20 Li2 C11 C12 -34.9(3)
Fe2 Li2 C11 C12 -44.6(2)
C1 Li2 C11 C15 -151.43(19)
Li1 Li2 C11 C15 -161.68(18)
C80 Li2 C11 C15 -43.70(13)
C75 Li2 C11 C15 -17.16(11)
C20 Li2 C11 C15 76.73(15)
Fe2 Li2 C11 C15 67.04(10)
C1 Li2 C11 Fe2 141.52(17)
Li1 Li2 C11 Fe2 131.28(15)
C80 Li2 C11 Fe2 -110.75(10)
C15 Li2 C11 Fe2 -67.04(10)
C75 Li2 C11 Fe2 -84.20(8)
C20 Li2 C11 Fe2 9.69(11)
C1 Li2 C11 Li1 10.25(18)
C80 Li2 C11 Li1 117.98(16)
C15 Li2 C11 Li1 161.68(18)
C75 Li2 C11 Li1 144.52(16)
C20 Li2 C11 Li1 -121.59(18)
Fe2 Li2 C11 Li1 -131.28(15)
C14 Fe2 C11 C12 -79.85(11)
C13 Fe2 C11 C12 -36.02(11)
C19 Fe2 C11 C12 178.49(14)
C18 Fe2 C11 C12 -136.1(15)
C20 Fe2 C11 C12 136.99(14)
C16 Fe2 C11 C12 92.76(14)
C17 Fe2 C11 C12 55.7(2)
C15 Fe2 C11 C12 -116.65(15)
Li2 Fe2 C11 C12 151.11(16)
C14 Fe2 C11 C15 36.80(11)
C13 Fe2 C11 C15 80.63(12)
C19 Fe2 C11 C15 -64.86(17)
C18 Fe2 C11 C15 -19.5(16)
C20 Fe2 C11 C15 -106.36(15)
C16 Fe2 C11 C15 -150.59(13)
C17 Fe2 C11 C15 172.33(16)
C12 Fe2 C11 C15 116.65(15)
Li2 Fe2 C11 C15 -92.24(15)
C14 Fe2 C11 Li2 129.04(13)
C13 Fe2 C11 Li2 172.87(13)
C19 Fe2 C11 Li2 27.38(18)
C18 Fe2 C11 Li2 72.8(15)
C20 Fe2 C11 Li2 -14.12(16)
C16 Fe2 C11 Li2 -58.35(15)
C17 Fe2 C11 Li2 -95.43(19)
C15 Fe2 C11 Li2 92.24(15)
C12 Fe2 C11 Li2 -151.11(17)
C14 Fe2 C11 Li1 -172.76(18)
C13 Fe2 C11 Li1 -128.93(17)
C19 Fe2 C11 Li1 85.6(2)
C18 Fe2 C11 Li1 131.0(15)
C20 Fe2 C11 Li1 44.1(2)
C16 Fe2 C11 Li1 -0.2(2)
C17 Fe2 C11 Li1 -37.2(2)
C15 Fe2 C11 Li1 150.4(2)
C12 Fe2 C11 Li1 -92.91(19)
Li2 Fe2 C11 Li1 58.20(18)
C1 Li1 C11 C12 -149.00(18)
Li2 Li1 C11 C12 -138.87(18)
C46 Li1 C11 C12 124.69(16)
C5 Li1 C11 C12 -176.1(2)
C10 Li1 C11 C12 -32.2(4)
C41 Li1 C11 C12 138.6(2)
Fe1 Li1 C11 C12 -104.1(3)
C1 Li1 C11 C15 31.2(4)
Li2 Li1 C11 C15 41.3(4)
C46 Li1 C11 C15 -55.1(4)
C5 Li1 C11 C15 4.1(5)
C10 Li1 C11 C15 148.0(4)
C41 Li1 C11 C15 -41.1(5)
Fe1 Li1 C11 C15 76.1(5)
C1 Li1 C11 Li2 -10.12(18)
C46 Li1 C11 Li2 -96.44(18)
C5 Li1 C11 Li2 -37.2(2)
C10 Li1 C11 Li2 106.7(4)
C41 Li1 C11 Li2 -82.5(2)
Fe1 Li1 C11 Li2 34.8(3)
C1 Li1 C11 Fe2 -76.0(2)
Li2 Li1 C11 Fe2 -65.85(17)
C46 Li1 C11 Fe2 -162.29(11)
C5 Li1 C11 Fe2 -103.1(3)
C10 Li1 C11 Fe2 40.8(4)
C41 Li1 C11 Fe2 -148.34(16)
Fe1 Li1 C11 Fe2 -31.0(4)
C15 C11 C12 C13 -0.9(2)
Li2 C11 C12 C13 106.1(3)
Fe2 C11 C12 C13 57.10(13)
Li1 C11 C12 C13 179.25(16)
C15 C11 C12 C58 177.41(17)
Li2 C11 C12 C58 -75.6(3)
Fe2 C11 C12 C58 -124.64(18)
Li1 C11 C12 C58 -2.5(2)
C15 C11 C12 Fe2 -57.95(12)
Li2 C11 C12 Fe2 49.0(2)
Li1 C11 C12 Fe2 122.15(14)
C14 Fe2 C12 C13 -38.57(11)
C19 Fe2 C12 C13 -148(2)
C18 Fe2 C12 C13 53.68(18)
C20 Fe2 C12 C13 170.61(15)
C16 Fe2 C12 C13 131.61(13)
C17 Fe2 C12 C13 89.47(14)
C15 Fe2 C12 C13 -83.33(12)
C11 Fe2 C12 C13 -122.68(15)
Li2 Fe2 C12 C13 -143.73(13)
C14 Fe2 C12 C11 84.10(12)
C13 Fe2 C12 C11 122.68(15)
C19 Fe2 C12 C11 -25(2)
C18 Fe2 C12 C11 176.36(14)
C20 Fe2 C12 C11 -66.71(17)
C16 Fe2 C12 C11 -105.72(14)
C17 Fe2 C12 C11 -147.85(13)
C15 Fe2 C12 C11 39.35(11)
Li2 Fe2 C12 C11 -21.05(12)
C14 Fe2 C12 C58 -155.75(19)
C13 Fe2 C12 C58 -117.2(2)
C19 Fe2 C12 C58 95(2)
C18 Fe2 C12 C58 -63.5(2)
C20 Fe2 C12 C58 53.4(2)
C16 Fe2 C12 C58 14.4(2)
C17 Fe2 C12 C58 -27.7(2)
C15 Fe2 C12 C58 159.50(19)
C11 Fe2 C12 C58 120.1(2)
Li2 Fe2 C12 C58 99.10(19)
C11 C12 C13 C14 0.7(2)
C58 C12 C13 C14 -177.52(17)
Fe2 C12 C13 C14 59.93(13)
C11 C12 C13 Fe2 -59.18(13)
C58 C12 C13 Fe2 122.54(18)
C19 Fe2 C13 C14 60.00(18)
C18 Fe2 C13 C14 94.09(13)
C20 Fe2 C13 C14 170.2(7)
C16 Fe2 C13 C14 170.21(14)
C17 Fe2 C13 C14 135.66(13)
C15 Fe2 C13 C14 -38.68(11)
C12 Fe2 C13 C14 -117.95(16)
C11 Fe2 C13 C14 -82.50(12)
Li2 Fe2 C13 C14 -76.59(14)
C14 Fe2 C13 C12 117.95(16)
C19 Fe2 C13 C12 177.95(13)
C18 Fe2 C13 C12 -147.96(12)
C20 Fe2 C13 C12 -71.8(8)
C16 Fe2 C13 C12 -71.84(16)
C17 Fe2 C13 C12 -106.38(13)
C15 Fe2 C13 C12 79.27(11)
C11 Fe2 C13 C12 35.45(10)
Li2 Fe2 C13 C12 41.36(14)
C12 C13 C14 C15 -0.3(2)
Fe2 C13 C14 C15 60.55(13)
C12 C13 C14 Fe2 -60.86(13)
C19 Fe2 C14 C13 -143.98(13)
C18 Fe2 C14 C13 -101.19(13)
C20 Fe2 C14 C13 -177.96(15)
C16 Fe2 C14 C13 -51.7(6)
C17 Fe2 C14 C13 -64.39(16)
C15 Fe2 C14 C13 118.05(16)
C12 Fe2 C14 C13 38.48(11)
C11 Fe2 C14 C13 81.64(12)
Li2 Fe2 C14 C13 117.62(13)
C13 Fe2 C14 C15 -118.05(16)
C19 Fe2 C14 C15 97.97(13)
C18 Fe2 C14 C15 140.75(12)
C20 Fe2 C14 C15 63.98(19)
C16 Fe2 C14 C15 -169.8(5)
C17 Fe2 C14 C15 177.56(12)
C12 Fe2 C14 C15 -79.57(12)
C11 Fe2 C14 C15 -36.42(11)
Li2 Fe2 C14 C15 -0.44(13)
C13 C14 C15 C11 -0.2(2)
Fe2 C14 C15 C11 59.93(13)
C13 C14 C15 C75 -178.47(17)
Fe2 C14 C15 C75 -118.32(18)
C13 C14 C15 Fe2 -60.15(13)
C13 C14 C15 Li2 -59.4(3)
Fe2 C14 C15 Li2 0.8(2)
C12 C11 C15 C14 0.7(2)
Li2 C11 C15 C14 -141.80(17)
Fe2 C11 C15 C14 -57.76(13)
Li1 C11 C15 C14 -179.6(3)
C12 C11 C15 C75 178.85(17)
Li2 C11 C15 C75 36.4(2)
Fe2 C11 C15 C75 120.45(19)
Li1 C11 C15 C75 -1.4(5)
C12 C11 C15 Fe2 58.41(12)
Li2 C11 C15 Fe2 -84.04(12)
Li1 C11 C15 Fe2 -121.8(3)
C12 C11 C15 Li2 142.45(18)
Fe2 C11 C15 Li2 84.04(12)
Li1 C11 C15 Li2 -37.8(3)
C13 Fe2 C15 C14 38.43(11)
C19 Fe2 C15 C14 -99.64(13)
C18 Fe2 C15 C14 -60.08(16)
C20 Fe2 C15 C14 -145.25(14)
C16 Fe2 C15 C14 176.98(16)
C17 Fe2 C15 C14 -15.8(8)
C12 Fe2 C15 C14 82.70(12)
C11 Fe2 C15 C14 121.48(16)
Li2 Fe2 C15 C14 179.51(14)
C14 Fe2 C15 C11 -121.48(16)
C13 Fe2 C15 C11 -83.05(12)
C19 Fe2 C15 C11 138.88(13)
C18 Fe2 C15 C11 178.45(12)
C20 Fe2 C15 C11 93.27(14)
C16 Fe2 C15 C11 55.5(2)
C17 Fe2 C15 C11 -137.2(7)
C12 Fe2 C15 C11 -38.78(11)
Li2 Fe2 C15 C11 58.03(12)
C14 Fe2 C15 C75 117.0(2)
C13 Fe2 C15 C75 155.45(18)
C19 Fe2 C15 C75 17.39(19)
C18 Fe2 C15 C75 57.0(2)
C20 Fe2 C15 C75 -28.2(2)
C16 Fe2 C15 C75 -66.0(2)
C17 Fe2 C15 C75 101.3(7)
C12 Fe2 C15 C75 -160.27(18)
C11 Fe2 C15 C75 -121.5(2)
Li2 Fe2 C15 C75 -63.46(17)
C14 Fe2 C15 Li2 -179.51(14)
C13 Fe2 C15 Li2 -141.08(11)
C19 Fe2 C15 Li2 80.85(12)
C18 Fe2 C15 Li2 120.41(13)
C20 Fe2 C15 Li2 35.24(14)
C16 Fe2 C15 Li2 -2.53(19)
C17 Fe2 C15 Li2 164.7(7)
C12 Fe2 C15 Li2 -96.81(11)
C11 Fe2 C15 Li2 -58.03(12)
C1 Li2 C15 C14 121.1(3)
C11 Li2 C15 C14 77.4(3)
Li1 Li2 C15 C14 92.5(3)
C80 Li2 C15 C14 -155.6(3)
C75 Li2 C15 C14 -132.1(3)
C20 Li2 C15 C14 -23.5(3)
Fe2 Li2 C15 C14 -0.8(2)
C1 Li2 C15 C11 43.7(3)
Li1 Li2 C15 C11 15.12(15)
C80 Li2 C15 C11 127.00(16)
C75 Li2 C15 C11 150.50(18)
C20 Li2 C15 C11 -100.84(16)
Fe2 Li2 C15 C11 -78.15(12)
C1 Li2 C15 C75 -106.8(3)
C11 Li2 C15 C75 -150.50(18)
Li1 Li2 C15 C75 -135.38(17)
C80 Li2 C15 C75 -23.50(11)
C20 Li2 C15 C75 108.66(14)
Fe2 Li2 C15 C75 131.36(13)
C1 Li2 C15 Fe2 121.9(3)
C11 Li2 C15 Fe2 78.15(12)
Li1 Li2 C15 Fe2 93.27(14)
C80 Li2 C15 Fe2 -154.86(11)
C75 Li2 C15 Fe2 -131.36(13)
C20 Li2 C15 Fe2 -22.69(9)
C14 Fe2 C16 C17 -15.0(6)
C13 Fe2 C16 C17 -59.66(19)
C19 Fe2 C16 C17 80.98(16)
C18 Fe2 C16 C17 37.23(15)
C20 Fe2 C16 C17 120.3(2)
C15 Fe2 C16 C17 177.66(15)
C12 Fe2 C16 C17 -101.58(15)
C11 Fe2 C16 C17 -145.43(14)
Li2 Fe2 C16 C17 175.45(16)
C14 Fe2 C16 C20 -135.3(5)
C13 Fe2 C16 C20 180.00(14)
C19 Fe2 C16 C20 -39.37(15)
C18 Fe2 C16 C20 -83.12(16)
C17 Fe2 C16 C20 -120.3(2)
C15 Fe2 C16 C20 57.3(2)
C12 Fe2 C16 C20 138.07(14)
C11 Fe2 C16 C20 94.22(15)
Li2 Fe2 C16 C20 55.10(16)
C20 C16 C17 C18 -0.7(3)
Fe2 C16 C17 C18 -59.80(17)
C20 C16 C17 Fe2 59.14(17)
C14 Fe2 C17 C16 176.82(14)
C13 Fe2 C17 C16 138.52(15)
C19 Fe2 C17 C16 -82.59(17)
C18 Fe2 C17 C16 -119.4(2)
C20 Fe2 C17 C16 -37.31(16)
C15 Fe2 C17 C16 -169.2(7)
C12 Fe2 C17 C16 95.22(16)
C11 Fe2 C17 C16 59.6(2)
Li2 Fe2 C17 C16 -5.6(2)
C14 Fe2 C17 C18 -63.83(18)
C13 Fe2 C17 C18 -102.13(15)
C19 Fe2 C17 C18 36.76(15)
C20 Fe2 C17 C18 82.04(17)
C16 Fe2 C17 C18 119.4(2)
C15 Fe2 C17 C18 -49.8(8)
C12 Fe2 C17 C18 -145.43(14)
C11 Fe2 C17 C18 178.96(14)
Li2 Fe2 C17 C18 113.75(16)
C16 C17 C18 C19 1.1(3)
Fe2 C17 C18 C19 -58.95(16)
C16 C17 C18 Fe2 60.05(17)
C14 Fe2 C18 C17 135.63(15)
C13 Fe2 C18 C17 92.08(16)
C19 Fe2 C18 C17 -121.0(2)
C20 Fe2 C18 C17 -80.81(18)
C16 Fe2 C18 C17 -36.77(16)
C15 Fe2 C18 C17 172.65(15)
C12 Fe2 C18 C17 57.7(2)
C11 Fe2 C18 C17 -169.0(15)
Li2 Fe2 C18 C17 -98.99(19)
C14 Fe2 C18 C19 -103.41(15)
C13 Fe2 C18 C19 -146.97(15)
C20 Fe2 C18 C19 40.15(17)
C16 Fe2 C18 C19 84.19(17)
C17 Fe2 C18 C19 121.0(2)
C15 Fe2 C18 C19 -66.39(19)
C12 Fe2 C18 C19 178.64(15)
C11 Fe2 C18 C19 -48.1(16)
Li2 Fe2 C18 C19 22.0(2)
C17 C18 C19 C20 -1.1(3)
Fe2 C18 C19 C20 -60.50(15)
C17 C18 C19 Fe2 59.43(17)
C14 Fe2 C19 C18 92.12(16)
C13 Fe2 C19 C18 54.2(2)
C20 Fe2 C19 C18 -116.2(2)
C16 Fe2 C19 C18 -78.04(17)
C17 Fe2 C19 C18 -35.99(16)
C15 Fe2 C19 C18 136.84(14)
C12 Fe2 C19 C18 -160(2)
C11 Fe2 C19 C18 176.44(14)
Li2 Fe2 C19 C18 -163.64(16)
C14 Fe2 C19 C20 -151.67(15)
C13 Fe2 C19 C20 170.41(15)
C18 Fe2 C19 C20 116.2(2)
C16 Fe2 C19 C20 38.17(16)
C17 Fe2 C19 C20 80.21(17)
C15 Fe2 C19 C20 -106.95(15)
C12 Fe2 C19 C20 -43(2)
C11 Fe2 C19 C20 -67.36(19)
Li2 Fe2 C19 C20 -47.43(16)
C17 C16 C20 C19 0.0(3)
Fe2 C16 C20 C19 59.78(16)
C17 C16 C20 Fe2 -59.79(17)
C17 C16 C20 Li2 -122.2(2)
Fe2 C16 C20 Li2 -62.41(13)
C18 C19 C20 C16 0.7(2)
Fe2 C19 C20 C16 -60.31(15)
C18 C19 C20 Fe2 60.96(15)
C18 C19 C20 Li2 117.77(19)
Fe2 C19 C20 Li2 56.80(13)
C14 Fe2 C20 C16 168.59(16)
C13 Fe2 C20 C16 0.0(9)
C19 Fe2 C20 C16 117.5(2)
C18 Fe2 C20 C16 78.75(17)
C17 Fe2 C20 C16 35.97(15)
C15 Fe2 C20 C16 -149.60(15)
C12 Fe2 C20 C16 -64.88(19)
C11 Fe2 C20 C16 -104.74(16)
Li2 Fe2 C20 C16 -116.16(19)
C14 Fe2 C20 C19 51.1(2)
C13 Fe2 C20 C19 -117.6(8)
C18 Fe2 C20 C19 -38.79(14)
C16 Fe2 C20 C19 -117.5(2)
C17 Fe2 C20 C19 -81.56(15)
C15 Fe2 C20 C19 92.86(14)
C12 Fe2 C20 C19 177.59(13)
C11 Fe2 C20 C19 137.72(13)
Li2 Fe2 C20 C19 126.31(18)
C14 Fe2 C20 Li2 -75.25(17)
C13 Fe2 C20 Li2 116.1(8)
C19 Fe2 C20 Li2 -126.31(18)
C18 Fe2 C20 Li2 -165.10(14)
C16 Fe2 C20 Li2 116.16(19)
C17 Fe2 C20 Li2 152.13(14)
C15 Fe2 C20 Li2 -33.45(13)
C12 Fe2 C20 Li2 51.28(17)
C11 Fe2 C20 Li2 11.41(13)
C1 Li2 C20 C16 -66.7(3)
C11 Li2 C20 C16 51.0(2)
Li1 Li2 C20 C16 -0.6(3)
C80 Li2 C20 C16 132.1(2)
C15 Li2 C20 C16 84.81(19)
C75 Li2 C20 C16 115.80(19)
Fe2 Li2 C20 C16 61.53(15)
C1 Li2 C20 C19 176.1(2)
C11 Li2 C20 C19 -66.2(2)
Li1 Li2 C20 C19 -117.8(2)
C80 Li2 C20 C19 14.9(3)
C15 Li2 C20 C19 -32.3(2)
C75 Li2 C20 C19 -1.4(2)
Fe2 Li2 C20 C19 -55.64(15)
C1 Li2 C20 Fe2 -128.3(2)
C11 Li2 C20 Fe2 -10.56(12)
Li1 Li2 C20 Fe2 -62.14(18)
C80 Li2 C20 Fe2 70.58(17)
C15 Li2 C20 Fe2 23.29(9)
C75 Li2 C20 Fe2 54.27(11)
C3 C2 C21 C22 -69.7(3)
C1 C2 C21 C22 117.0(2)
Fe1 C2 C21 C22 22.0(3)
C3 C2 C21 C26 110.3(2)
C1 C2 C21 C26 -63.0(3)
Fe1 C2 C21 C26 -158.00(15)
C26 C21 C22 C23 0.6(3)
C2 C21 C22 C23 -179.43(18)
C21 C22 C23 C24 -0.9(3)
C21 C22 C23 C27 178.12(18)
C22 C23 C24 C25 0.4(3)
C27 C23 C24 C25 -178.63(18)
C23 C24 C25 C26 0.4(3)
C23 C24 C25 C34 -179.45(18)
C24 C25 C26 C21 -0.8(3)
C34 C25 C26 C21 179.10(18)
C22 C21 C26 C25 0.3(3)
C2 C21 C26 C25 -179.69(18)
C24 C23 C27 C32 67.6(10)
C22 C23 C27 C32 -111.4(10)
C24 C23 C27 C33 -70.6(13)
C22 C23 C27 C33 110.3(13)
C24 C23 C27 C30 -123.7(2)
C22 C23 C27 C30 57.2(3)
C24 C23 C27 C28 116.0(3)
C22 C23 C27 C28 -63.0(3)
C24 C23 C27 C29 -3.8(3)
C22 C23 C27 C29 177.2(2)
C24 C23 C27 C31 176.2(9)
C22 C23 C27 C31 -2.8(9)
C24 C25 C34 C40 118.5(2)
C26 C25 C34 C40 -61.3(3)
C24 C25 C34 C35 -57.0(4)
C26 C25 C34 C35 123.2(4)
C24 C25 C34 C38 -118.3(2)
C26 C25 C34 C38 61.8(3)
C24 C25 C34 C39 -0.8(3)
C26 C25 C34 C39 179.3(2)
C24 C25 C34 C36 67.8(4)
C26 C25 C34 C36 -112.1(4)
C24 C25 C34 C37 -179.3(4)
C26 C25 C34 C37 0.8(4)
C4 C5 C41 C46 -168.9(2)
C1 C5 C41 C46 13.3(4)
Fe1 C5 C41 C46 105.6(2)
Li1 C5 C41 C46 43.9(2)
C4 C5 C41 C42 9.2(4)
C1 C5 C41 C42 -168.6(2)
Fe1 C5 C41 C42 -76.3(3)
Li1 C5 C41 C42 -138.0(2)
C4 C5 C41 Li1 147.2(3)
C1 C5 C41 Li1 -30.6(2)
Fe1 C5 C41 Li1 61.68(16)
C11 Li1 C41 C46 -27.7(2)
C1 Li1 C41 C46 -122.20(18)
Li2 Li1 C41 C46 -87.1(2)
C5 Li1 C41 C46 -140.7(2)
C10 Li1 C41 C46 145.9(2)
Fe1 Li1 C41 C46 -175.14(16)
C11 Li1 C41 C42 -135.9(3)
C1 Li1 C41 C42 129.6(3)
Li2 Li1 C41 C42 164.7(3)
C46 Li1 C41 C42 -108.2(3)
C5 Li1 C41 C42 111.1(3)
C10 Li1 C41 C42 37.7(4)
Fe1 Li1 C41 C42 76.7(3)
C11 Li1 C41 C5 113.0(3)
C1 Li1 C41 C5 18.51(14)
Li2 Li1 C41 C5 53.63(19)
C46 Li1 C41 C5 140.7(2)
C10 Li1 C41 C5 -73.4(2)
Fe1 Li1 C41 C5 -34.43(12)
C46 C41 C42 C43 0.6(4)
C5 C41 C42 C43 -177.6(2)
Li1 C41 C42 C43 90.2(4)
C41 C42 C43 C44 -0.9(4)
C41 C42 C43 C47 179.6(2)
C42 C43 C44 C45 0.7(4)
C47 C43 C44 C45 -179.8(2)
C43 C44 C45 C46 -0.1(4)
C43 C44 C45 C51 176.6(2)
C42 C41 C46 C45 0.0(4)
C5 C41 C46 C45 178.2(2)
Li1 C41 C46 C45 -137.8(3)
C42 C41 C46 Li1 137.8(2)
C5 C41 C46 Li1 -44.1(2)
C44 C45 C46 C41 -0.2(4)
C51 C45 C46 C41 -176.9(2)
C44 C45 C46 Li1 -112.1(3)
C51 C45 C46 Li1 71.2(3)
C11 Li1 C46 C41 159.25(19)
C1 Li1 C46 C41 49.88(16)
Li2 Li1 C46 C41 101.38(19)
C5 Li1 C46 C41 23.31(13)
C10 Li1 C46 C41 -38.6(3)
Fe1 Li1 C46 C41 4.57(15)
C11 Li1 C46 C45 -73.4(3)
C1 Li1 C46 C45 177.3(3)
Li2 Li1 C46 C45 -131.2(3)
C5 Li1 C46 C45 150.7(3)
C10 Li1 C46 C45 88.8(4)
C41 Li1 C46 C45 127.4(3)
Fe1 Li1 C46 C45 132.0(3)
C44 C43 C47 C50 172.6(2)
C42 C43 C47 C50 -8.0(4)
C44 C43 C47 C49 -67.3(3)
C42 C43 C47 C49 112.1(3)
C44 C43 C47 C48 52.3(4)
C42 C43 C47 C48 -128.3(3)
C44 C45 C51 C52 173.0(4)
C46 C45 C51 C52 -10.5(5)
C44 C45 C51 C57 5.5(5)
C46 C45 C51 C57 -178.0(4)
C44 C45 C51 C53 -58.5(4)
C46 C45 C51 C53 118.0(3)
C44 C45 C51 C54 51.5(4)
C46 C45 C51 C54 -132.0(3)
C44 C45 C51 C55 135.2(4)
C46 C45 C51 C55 -48.3(4)
C44 C45 C51 C56 -119.5(4)
C46 C45 C51 C56 57.0(4)
C13 C12 C58 C59 -57.0(3)
C11 C12 C58 C59 124.9(2)
Fe2 C12 C58 C59 31.2(3)
C13 C12 C58 C63 120.8(2)
C11 C12 C58 C63 -57.2(3)
Fe2 C12 C58 C63 -150.93(15)
C63 C58 C59 C60 0.7(3)
C12 C58 C59 C60 178.56(19)
C58 C59 C60 C61 -0.7(3)
C58 C59 C60 C64 177.96(19)
C59 C60 C61 C62 0.3(3)
C64 C60 C61 C62 -178.4(2)
C60 C61 C62 C63 0.2(3)
C60 C61 C62 C68 -177.12(19)
C61 C62 C63 C58 -0.3(3)
C68 C62 C63 C58 176.97(18)
C59 C58 C63 C62 -0.1(3)
C12 C58 C63 C62 -178.08(18)
C61 C60 C64 C66 -10.3(3)
C59 C60 C64 C66 171.1(2)
C61 C60 C64 C67 -132.1(2)
C59 C60 C64 C67 49.3(3)
C61 C60 C64 C65 109.8(2)
C59 C60 C64 C65 -68.8(3)
C63 C62 C68 C73 49.1(6)
C61 C62 C68 C73 -133.7(5)
C63 C62 C68 C74 175.5(7)
C61 C62 C68 C74 -7.3(7)
C63 C62 C68 C71 -108.7(3)
C61 C62 C68 C71 68.5(3)
C63 C62 C68 C69 12.6(4)
C61 C62 C68 C69 -170.2(3)
C63 C62 C68 C70 132.9(3)
C61 C62 C68 C70 -49.8(3)
C63 C62 C68 C72 -68.2(5)
C61 C62 C68 C72 109.0(5)
C14 C15 C75 C80 -165.16(19)
C11 C15 C75 C80 16.9(3)
Fe2 C15 C75 C80 109.0(2)
Li2 C15 C75 C80 46.89(19)
C14 C15 C75 C76 13.4(3)
C11 C15 C75 C76 -164.53(18)
Fe2 C15 C75 C76 -72.4(2)
Li2 C15 C75 C76 -134.51(19)
C14 C15 C75 Li2 148.0(2)
C11 C15 C75 Li2 -30.02(18)
Fe2 C15 C75 Li2 62.15(15)
C1 Li2 C75 C80 -25.3(3)
C11 Li2 C75 C80 -120.19(16)
Li1 Li2 C75 C80 -88.9(2)
C15 Li2 C75 C80 -138.15(18)
C20 Li2 C75 C80 151.71(16)
Fe2 Li2 C75 C80 -172.14(14)
C1 Li2 C75 C76 -134.3(3)
C11 Li2 C75 C76 130.9(2)
Li1 Li2 C75 C76 162.2(2)
C80 Li2 C75 C76 -108.9(3)
C15 Li2 C75 C76 112.9(2)
C20 Li2 C75 C76 42.8(3)
Fe2 Li2 C75 C76 78.9(2)
C1 Li2 C75 C15 112.8(3)
C11 Li2 C75 C15 17.97(11)
Li1 Li2 C75 C15 49.25(18)
C80 Li2 C75 C15 138.15(18)
C20 Li2 C75 C15 -70.14(14)
Fe2 Li2 C75 C15 -33.99(10)
C80 C75 C76 C77 2.3(3)
C15 C75 C76 C77 -176.36(18)
Li2 C75 C76 C77 91.4(3)
C75 C76 C77 C78 -0.9(3)
C75 C76 C77 C81 176.67(19)
C76 C77 C78 C79 -1.1(3)
C81 C77 C78 C79 -178.7(2)
C77 C78 C79 C80 1.6(3)
C77 C78 C79 C85 179.9(2)
C76 C75 C80 C79 -1.7(3)
C15 C75 C80 C79 176.89(19)
Li2 C75 C80 C79 -136.1(2)
C76 C75 C80 Li2 134.39(18)
C15 C75 C80 Li2 -46.98(19)
C78 C79 C80 C75 -0.1(3)
C85 C79 C80 C75 -178.5(2)
C78 C79 C80 Li2 -108.7(2)
C85 C79 C80 Li2 72.9(3)
C1 Li2 C80 C75 162.37(18)
C11 Li2 C80 C75 52.14(14)
Li1 Li2 C80 C75 102.61(19)
C15 Li2 C80 C75 24.96(11)
C20 Li2 C80 C75 -33.16(18)
Fe2 Li2 C80 C75 7.46(14)
C1 Li2 C80 C79 -72.5(3)
C11 Li2 C80 C79 177.3(2)
Li1 Li2 C80 C79 -132.2(2)
C15 Li2 C80 C79 150.1(2)
C75 Li2 C80 C79 125.2(3)
C20 Li2 C80 C79 92.0(3)
Fe2 Li2 C80 C79 132.6(2)
C76 C77 C81 C84 11.8(3)
C78 C77 C81 C84 -170.62(19)
C76 C77 C81 C83 131.6(2)
C78 C77 C81 C83 -50.8(3)
C76 C77 C81 C82 -108.0(2)
C78 C77 C81 C82 69.5(3)
C78 C79 C85 C91 163.3(5)
C80 C79 C85 C91 -18.4(5)
C78 C79 C85 C89 -58.8(4)
C80 C79 C85 C89 119.4(4)
C78 C79 C85 C86 -4.3(4)
C80 C79 C85 C86 173.9(3)
C78 C79 C85 C87 126.4(4)
C80 C79 C85 C87 -55.3(5)
C78 C79 C85 C88 -120.5(3)
C80 C79 C85 C88 57.8(3)
C78 C79 C85 C90 51.2(3)
C80 C79 C85 C90 -130.5(3)
C97 C92 C93 C94 0.0
C92 C93 C94 C95 0.0
C93 C94 C95 C96 0.0
C94 C95 C96 C97 0.0
C95 C96 C97 C92 0.0
C93 C92 C97 C96 0.0
C103 C98 C99 C100 0.0
C98 C99 C100 C101 0.0
C99 C100 C101 C102 0.0
C100 C101 C102 C103 0.0
C101 C102 C103 C98 0.0
C99 C98 C103 C102 0.0
C105 Fe1 C104 C107 -79.4(11)
C4 Fe1 C104 C107 2.3(11)
C7 Fe1 C104 C107 -122.1(11)
C106 Fe1 C104 C107 -37.2(5)
C3 Fe1 C104 C107 -166.8(4)
C5 Fe1 C104 C107 57.0(5)
C9 Fe1 C104 C107 -35.6(6)
C2 Fe1 C104 C107 146.2(4)
C8 Fe1 C104 C107 -82.6(12)
C108 Fe1 C104 C107 -121.8(11)
C105 Fe1 C104 C108 42.4(14)
C107 Fe1 C104 C108 121.8(11)
C4 Fe1 C104 C108 124.1(12)
C7 Fe1 C104 C108 -0.3(19)
C106 Fe1 C104 C108 84.7(11)
C3 Fe1 C104 C108 -44.9(12)
C5 Fe1 C104 C108 178.8(10)
C9 Fe1 C104 C108 86.2(11)
C2 Fe1 C104 C108 -92.0(10)
C8 Fe1 C104 C108 39.3(15)
C104 Fe1 C105 C106 81.3(12)
C107 Fe1 C105 C106 36.6(9)
C4 Fe1 C105 C106 -82.2(12)
C7 Fe1 C105 C106 130(2)
C3 Fe1 C105 C106 -124.5(10)
C5 Fe1 C105 C106 -49.3(19)
C9 Fe1 C105 C106 27.3(7)
C2 Fe1 C105 C106 -156.5(6)
C8 Fe1 C105 C106 101(13)
C108 Fe1 C105 C106 122(2)
C104 Fe1 C105 C108 -41.0(14)
C107 Fe1 C105 C108 -85.7(15)
C4 Fe1 C105 C108 155.5(13)
C7 Fe1 C105 C108 8(3)
C106 Fe1 C105 C108 -122(2)
C3 Fe1 C105 C108 113.2(14)
C5 Fe1 C105 C108 -171.6(11)
C9 Fe1 C105 C108 -95.1(19)
C2 Fe1 C105 C108 81.2(18)
C8 Fe1 C105 C108 -22(12)
C108 C105 C106 C107 3(3)
Fe1 C105 C106 C107 -56.3(10)
C108 C105 C106 Fe1 59.4(19)
C104 Fe1 C106 C105 -84.3(15)
C107 Fe1 C106 C105 -122.2(15)
C4 Fe1 C106 C105 105.9(14)
C7 Fe1 C106 C105 -32.6(18)
C3 Fe1 C106 C105 72.8(15)
C5 Fe1 C106 C105 147.3(14)
C9 Fe1 C106 C105 -88(2)
C2 Fe1 C106 C105 85.8(19)
C8 Fe1 C106 C105 -13(3)
C108 Fe1 C106 C105 -38.6(16)
C104 Fe1 C106 C107 37.9(4)
C105 Fe1 C106 C107 122.2(15)
C4 Fe1 C106 C107 -131.9(5)
C7 Fe1 C106 C107 89.5(11)
C3 Fe1 C106 C107 -165.1(4)
C5 Fe1 C106 C107 -90.6(5)
C9 Fe1 C106 C107 33.9(17)
C2 Fe1 C106 C107 -152.0(10)
C8 Fe1 C106 C107 109.6(13)
C108 Fe1 C106 C107 83.5(10)
C108 C104 C107 C106 -4.0(15)
Fe1 C104 C107 C106 58.7(6)
C108 C104 C107 Fe1 -62.7(13)
C105 C106 C107 C104 0.4(16)
Fe1 C106 C107 C104 -56.2(5)
C105 C106 C107 Fe1 56.6(14)
C105 Fe1 C107 C104 84.9(11)
C4 Fe1 C107 C104 -179.3(4)
C7 Fe1 C107 C104 40.9(9)
C106 Fe1 C107 C104 120.3(7)
C3 Fe1 C107 C104 162.5(5)
C5 Fe1 C107 C104 -139.6(4)
C9 Fe1 C107 C104 98.5(10)
C2 Fe1 C107 C104 -75.7(6)
C8 Fe1 C107 C104 76.5(11)
C108 Fe1 C107 C104 37.5(9)
C104 Fe1 C107 C106 -120.3(7)
C105 Fe1 C107 C106 -35.4(11)
C4 Fe1 C107 C106 60.4(6)
C7 Fe1 C107 C106 -79.4(9)
C3 Fe1 C107 C106 42.2(10)
C5 Fe1 C107 C106 100.1(5)
C9 Fe1 C107 C106 -21.8(10)
C2 Fe1 C107 C106 164.0(5)
C8 Fe1 C107 C106 -43.8(11)
C108 Fe1 C107 C106 -82.8(9)
C107 C104 C108 C105 5(2)
Fe1 C104 C108 C105 -55.9(16)
C107 C104 C108 Fe1 61.2(9)
C106 C105 C108 C104 -5(3)
Fe1 C105 C108 C104 54.7(12)
C106 C105 C108 Fe1 -59.7(18)
C105 Fe1 C108 C104 -114.6(18)
C107 Fe1 C108 C104 -36.6(7)
C4 Fe1 C108 C104 -157.2(6)
C7 Fe1 C108 C104 178(14)
C106 Fe1 C108 C104 -80.0(8)
C3 Fe1 C108 C104 160.5(6)
C5 Fe1 C108 C104 -9(7)
C9 Fe1 C108 C104 -64.3(8)
C2 Fe1 C108 C104 114.7(8)
C8 Fe1 C108 C104 -109(2)
C104 Fe1 C108 C105 114.6(18)
C107 Fe1 C108 C105 78.0(15)
C4 Fe1 C108 C105 -43(2)
C7 Fe1 C108 C105 -68(14)
C106 Fe1 C108 C105 34.6(15)
C3 Fe1 C108 C105 -84.9(16)
C5 Fe1 C108 C105 106(7)
C9 Fe1 C108 C105 50.3(15)
C2 Fe1 C108 C105 -130.7(14)
C8 Fe1 C108 C105 5(3)
